data_7014548
loop_
_publ_author_name
'Ye, Hong-De'
'Ding, Guan-Yu'
'Xie, Ming-Shi'
'Li, Yi-Zhi'
'Yan, Hong'

_publ_section_title
;
 Reactivity of the 16e Cp*Co half-sandwich complex containing a
 chelating 1,2-dicarba-closo-dodecaborane-1,2-dithiolate ligand towards
 alkynes.
;
_journal_issue 10
_journal_name_full 'Dalton transactions (Cambridge, England : 2003)'
_journal_page_first 2306
_journal_page_last 2313
_journal_paper_doi 10.1039/c0dt00933d
_journal_volume 40
_journal_year 2011
_chemical_formula_moiety 'C38 H45 B10 Co Fe2 O2 S2'
_chemical_formula_sum 'C38 H45 B10 Co Fe2 O2 S2'
_chemical_formula_weight 876.59
_chemical_name_systematic
;
?
;
_space_group_IT_number 2
_symmetry_cell_setting triclinic
_symmetry_space_group_name_Hall '-P 1'
_symmetry_space_group_name_H-M 'P -1'
_atom_sites_solution_hydrogens geom
_atom_sites_solution_primary direct
_atom_sites_solution_secondary difmap
_audit_creation_method SHELXL-97
_cell_angle_alpha 98.886(3)
_cell_angle_beta 115.027(2)
_cell_angle_gamma 99.529(3)
_cell_formula_units_Z 2
_cell_length_a 12.229(3)
_cell_length_b 13.2583(19)
_cell_length_c 14.151(3)
_cell_measurement_reflns_used 2269
_cell_measurement_temperature 291(2)
_cell_measurement_theta_max 23.19
_cell_measurement_theta_min 2.40
_cell_volume 1984.5(7)
_computing_cell_refinement SMART
_computing_data_collection 'SMART (Bruker, 2000)'
_computing_data_reduction 'SAINT (Bruker, 2000)'
_computing_molecular_graphics SHELXTL
_computing_publication_material SHELXTL
_computing_structure_refinement SHELXTL
_computing_structure_solution 'SHELXL (Sheldrick, 2000)'
_diffrn_ambient_temperature 291(2)
_diffrn_measured_fraction_theta_full 0.973
_diffrn_measured_fraction_theta_max 0.973
_diffrn_measurement_device_type 'Bruker CCD area detector'
_diffrn_measurement_method 'phi and omega scans'
_diffrn_radiation_monochromator graphite
_diffrn_radiation_source 'fine-focus sealed tube'
_diffrn_radiation_type MoK\a
_diffrn_radiation_wavelength 0.71073
_diffrn_reflns_av_R_equivalents 0.0340
_diffrn_reflns_av_sigmaI/netI 0.0770
_diffrn_reflns_limit_h_max 7
_diffrn_reflns_limit_h_min -15
_diffrn_reflns_limit_k_max 16
_diffrn_reflns_limit_k_min -15
_diffrn_reflns_limit_l_max 17
_diffrn_reflns_limit_l_min -17
_diffrn_reflns_number 10677
_diffrn_reflns_theta_full 26.00
_diffrn_reflns_theta_max 26.00
_diffrn_reflns_theta_min 1.64
_exptl_absorpt_coefficient_mu 1.275
_exptl_absorpt_correction_T_max 0.7495
_exptl_absorpt_correction_T_min 0.6933
_exptl_absorpt_correction_type multi-scan
_exptl_absorpt_process_details 'SADABS (Bruker, 2000)'
_exptl_crystal_colour red
_exptl_crystal_density_diffrn 1.467
_exptl_crystal_density_method 'not measured'
_exptl_crystal_description block
_exptl_crystal_F_000 900
_exptl_crystal_size_max 0.31
_exptl_crystal_size_mid 0.26
_exptl_crystal_size_min 0.24
_refine_diff_density_max 0.484
_refine_diff_density_min -0.515
_refine_diff_density_rms 0.082
_refine_ls_extinction_method none
_refine_ls_goodness_of_fit_ref 1.155
_refine_ls_hydrogen_treatment constr
_refine_ls_matrix_type full
_refine_ls_number_parameters 501
_refine_ls_number_reflns 7593
_refine_ls_number_restraints 0
_refine_ls_restrained_S_all 1.155
_refine_ls_R_factor_all 0.0890
_refine_ls_R_factor_gt 0.0643
_refine_ls_shift/su_max 0.000
_refine_ls_shift/su_mean 0.000
_refine_ls_structure_factor_coef Fsqd
_refine_ls_weighting_details 'calc w=1/[\s^2^(Fo^2^)+(0.0746P)^2^+0.0000P] where P=(Fo^2^+2Fc^2^)/3'
_refine_ls_weighting_scheme calc
_refine_ls_wR_factor_gt 0.1496
_refine_ls_wR_factor_ref 0.1549
_reflns_number_gt 5195
_reflns_number_total 7593
_reflns_threshold_expression >2sigma(I)
_cod_data_source_file C0DT00933D.TXT
_cod_data_source_block COMPLEX-6
_cod_original_sg_symbol_H-M P-1
_cod_database_code 7014548

loop_
_symmetry_equiv_pos_as_xyz
'x, y, z'
'-x, -y, -z'

loop_
_atom_site_label
_atom_site_type_symbol
_atom_site_fract_x
_atom_site_fract_y
_atom_site_fract_z
_atom_site_U_iso_or_equiv
_atom_site_adp_type
_atom_site_occupancy
_atom_site_symmetry_multiplicity
_atom_site_calc_flag
_atom_site_refinement_flags
_atom_site_disorder_assembly
_atom_site_disorder_group
B3 B 0.4791(5) 0.6030(4) 0.3265(4) 0.0403(11) Uani 1 1 d . . .
H3A H 0.4514 0.6443 0.3698 0.048 Uiso 1 1 d R . .
B4 B 0.6307(5) 0.5767(4) 0.3833(5) 0.0413(12) Uani 1 1 d . . .
H4A H 0.6864 0.6033 0.4590 0.050 Uiso 1 1 d R . .
B5 B 0.6890(6) 0.5748(4) 0.2861(5) 0.0433(12) Uani 1 1 d . . .
H5A H 0.7765 0.5999 0.3078 0.052 Uiso 1 1 d R . .
B6 B 0.5723(5) 0.5992(4) 0.1694(4) 0.0421(12) Uani 1 1 d . . .
H6A H 0.5966 0.6387 0.1269 0.051 Uiso 1 1 d R . .
B7 B 0.4380(5) 0.4960(4) 0.1165(5) 0.0405(11) Uani 1 1 d . . .
H7A H 0.3805 0.4744 0.0410 0.049 Uiso 1 1 d R . .
B8 B 0.3813(5) 0.4979(4) 0.2151(4) 0.0419(12) Uani 1 1 d . . .
H8A H 0.2932 0.4779 0.1927 0.050 Uiso 1 1 d R . .
B9 B 0.4923(5) 0.4738(4) 0.3306(5) 0.0435(12) Uani 1 1 d . . .
H9A H 0.4694 0.4368 0.3754 0.052 Uiso 1 1 d R . .
B10 B 0.6218(6) 0.4542(4) 0.3059(5) 0.0463(13) Uani 1 1 d . . .
H10A H 0.6701 0.4070 0.3371 0.056 Uiso 1 1 d R . .
B11 B 0.5858(6) 0.4696(4) 0.1723(5) 0.0461(13) Uani 1 1 d . . .
H11A H 0.6136 0.4311 0.1273 0.055 Uiso 1 1 d R . .
B12 B 0.4638(6) 0.4067(5) 0.1989(5) 0.0482(13) Uani 1 1 d . . .
H12A H 0.4241 0.3325 0.1696 0.058 Uiso 1 1 d R . .
C1 C 0.5964(4) 0.6544(4) 0.2965(4) 0.0391(10) Uani 1 1 d . . .
C2 C 0.4544(4) 0.6122(3) 0.1978(4) 0.0390(10) Uani 1 1 d . . .
C3 C 0.3097(4) 0.8929(3) 0.2939(4) 0.0387(10) Uani 1 1 d . . .
C4 C 0.4392(4) 0.8761(4) 0.3305(4) 0.0376(10) Uani 1 1 d . . .
C5 C 0.4932(4) 0.8755(4) 0.4362(4) 0.0396(10) Uani 1 1 d . . .
H5 H 0.4429 0.8795 0.4702 0.048 Uiso 1 1 calc R . .
C6 C 0.6182(4) 0.8693(3) 0.5027(3) 0.0369(10) Uani 1 1 d . . .
H6 H 0.6488 0.8937 0.5767 0.044 Uiso 1 1 calc R . .
C7 C 0.6961(4) 0.8321(3) 0.4696(4) 0.0393(10) Uani 1 1 d . . .
C8 C 0.8306(4) 0.8388(4) 0.5475(4) 0.0403(10) Uani 1 1 d . . .
C9 C 0.2214(4) 0.8311(4) 0.3242(4) 0.0395(10) Uani 1 1 d . . .
C10 C 0.1203(4) 0.8701(4) 0.3316(4) 0.0414(10) Uani 1 1 d . . .
H10 H 0.1029 0.9341 0.3202 0.050 Uiso 1 1 calc R . .
C11 C 0.0534(5) 0.7930(4) 0.3594(4) 0.0441(11) Uani 1 1 d . . .
H11 H -0.0147 0.7984 0.3715 0.053 Uiso 1 1 calc R . .
C12 C 0.1078(5) 0.7049(4) 0.3660(4) 0.0447(11) Uani 1 1 d . . .
H12 H 0.0798 0.6427 0.3810 0.054 Uiso 1 1 calc R . .
C13 C 0.2132(5) 0.7294(4) 0.3453(4) 0.0432(11) Uani 1 1 d . . .
H13 H 0.2663 0.6866 0.3456 0.052 Uiso 1 1 calc R . .
C14 C 0.0442(5) 0.7327(4) 0.0701(4) 0.0506(12) Uani 1 1 d . . .
H14 H 0.1053 0.7709 0.0573 0.061 Uiso 1 1 calc R . .
C15 C -0.0575(5) 0.7691(4) 0.0774(4) 0.0535(13) Uani 1 1 d . . .
H15 H -0.0744 0.8342 0.0704 0.064 Uiso 1 1 calc R . .
C16 C -0.1273(5) 0.6843(4) 0.0977(4) 0.0568(14) Uani 1 1 d . . .
H16 H -0.1988 0.6855 0.1056 0.068 Uiso 1 1 calc R . .
C17 C -0.0709(5) 0.5983(4) 0.1037(5) 0.0577(14) Uani 1 1 d . . .
H17 H -0.0974 0.5344 0.1167 0.069 Uiso 1 1 calc R . .
C18 C 0.0357(5) 0.6305(4) 0.0855(4) 0.0531(13) Uani 1 1 d . . .
H18 H 0.0902 0.5897 0.0843 0.064 Uiso 1 1 calc R . .
C19 C 0.8569(4) 0.8340(4) 0.6591(4) 0.0430(11) Uani 1 1 d . . .
C20 C 0.7802(5) 0.7791(4) 0.6975(4) 0.0455(11) Uani 1 1 d . . .
H20 H 0.6987 0.7378 0.6557 0.055 Uiso 1 1 calc R . .
C21 C 0.8497(5) 0.7986(4) 0.8094(4) 0.0504(12) Uani 1 1 d . . .
H21 H 0.8217 0.7711 0.8541 0.060 Uiso 1 1 calc R . .
C22 C 0.9661(5) 0.8646(4) 0.8433(4) 0.0520(13) Uani 1 1 d . . .
H22 H 1.0279 0.8904 0.9144 0.062 Uiso 1 1 calc R . .
C23 C 0.9761(5) 0.8877(4) 0.7477(4) 0.0541(13) Uani 1 1 d . . .
H23 H 1.0447 0.9281 0.7459 0.065 Uiso 1 1 calc R . .
C24 C 0.9595(5) 0.6233(4) 0.6302(4) 0.0524(13) Uani 1 1 d . . .
H24 H 0.9384 0.6223 0.5587 0.063 Uiso 1 1 calc R . .
C25 C 0.8801(5) 0.5711(4) 0.6659(4) 0.0540(13) Uani 1 1 d . . .
H25 H 0.7978 0.5314 0.6246 0.065 Uiso 1 1 calc R . .
C26 C 0.9558(5) 0.5933(4) 0.7826(4) 0.0489(12) Uani 1 1 d . . .
H26 H 0.9294 0.5658 0.8282 0.059 Uiso 1 1 calc R . .
C27 C 1.0739(5) 0.6618(4) 0.8170(4) 0.0461(11) Uani 1 1 d . . .
H27 H 1.1363 0.6906 0.8875 0.055 Uiso 1 1 calc R . .
C28 C 1.0775(5) 0.6778(4) 0.7200(4) 0.0488(12) Uani 1 1 d . . .
H28 H 1.1454 0.7171 0.7164 0.059 Uiso 1 1 calc R . .
C29 C 0.6351(5) 0.9196(4) 0.1694(4) 0.0412(10) Uani 1 1 d . . .
C30 C 0.6450(4) 1.0003(4) 0.2583(4) 0.0400(10) Uani 1 1 d . . .
C31 C 0.5321(5) 1.0254(4) 0.2277(4) 0.0436(11) Uani 1 1 d . . .
C32 C 0.4420(5) 0.9558(4) 0.1240(4) 0.0415(10) Uani 1 1 d . . .
C33 C 0.5118(5) 0.8947(4) 0.0876(4) 0.0429(11) Uani 1 1 d . . .
C34 C 0.7406(5) 0.8802(4) 0.1622(4) 0.0464(11) Uani 1 1 d . . .
H34A H 0.7084 0.8101 0.1158 0.070 Uiso 1 1 calc R . .
H34B H 0.8004 0.8791 0.2327 0.070 Uiso 1 1 calc R . .
H34C H 0.7805 0.9264 0.1335 0.070 Uiso 1 1 calc R . .
C35 C 0.7687(5) 1.0519(4) 0.3595(4) 0.0584(15) Uani 1 1 d . . .
H35A H 0.8125 1.1124 0.3484 0.088 Uiso 1 1 calc R . .
H35B H 0.8186 1.0021 0.3743 0.088 Uiso 1 1 calc R . .
H35C H 0.7528 1.0738 0.4193 0.088 Uiso 1 1 calc R . .
C36 C 0.5084(4) 1.1176(3) 0.2860(4) 0.0413(10) Uani 1 1 d . . .
H36A H 0.5425 1.1192 0.3612 0.062 Uiso 1 1 calc R . .
H36B H 0.4201 1.1104 0.2566 0.062 Uiso 1 1 calc R . .
H36C H 0.5477 1.1821 0.2774 0.062 Uiso 1 1 calc R . .
C37 C 0.3126(5) 0.9617(4) 0.0532(4) 0.0491(12) Uani 1 1 d . . .
H37A H 0.2704 0.9740 0.0960 0.074 Uiso 1 1 calc R . .
H37B H 0.2676 0.8963 -0.0010 0.074 Uiso 1 1 calc R . .
H37C H 0.3168 1.0186 0.0193 0.074 Uiso 1 1 calc R . .
C38 C 0.4565(5) 0.8188(4) -0.0212(4) 0.0468(12) Uani 1 1 d . . .
H38A H 0.5178 0.7843 -0.0260 0.070 Uiso 1 1 calc R . .
H38B H 0.4311 0.8567 -0.0762 0.070 Uiso 1 1 calc R . .
H38C H 0.3853 0.7668 -0.0311 0.070 Uiso 1 1 calc R . .
Co1 Co 0.51289(6) 0.86516(4) 0.23398(5) 0.03374(16) Uani 1 1 d . . .
Fe1 Fe 0.05413(6) 0.73292(5) 0.21665(6) 0.04153(18) Uani 1 1 d . . .
Fe2 Fe 0.93824(7) 0.73010(6) 0.73565(6) 0.0518(2) Uani 1 1 d . . .
O1 O 0.2773(3) 0.9607(3) 0.2447(3) 0.0415(7) Uani 1 1 d . . .
O2 O 0.9081(3) 0.8520(3) 0.5177(3) 0.0430(8) Uani 1 1 d . . .
S1 S 0.65915(10) 0.79640(8) 0.33306(9) 0.0356(2) Uani 1 1 d . . .
S2 S 0.37063(11) 0.70691(9) 0.14634(10) 0.0419(3) Uani 1 1 d . . .

loop_
_atom_site_aniso_label
_atom_site_aniso_U_11
_atom_site_aniso_U_22
_atom_site_aniso_U_33
_atom_site_aniso_U_23
_atom_site_aniso_U_13
_atom_site_aniso_U_12
B3 0.040(3) 0.036(3) 0.039(3) 0.011(2) 0.015(2) 0.005(2)
B4 0.041(3) 0.035(3) 0.045(3) 0.015(2) 0.018(2) 0.006(2)
B5 0.043(3) 0.038(3) 0.047(3) 0.011(2) 0.021(3) 0.006(2)
B6 0.042(3) 0.035(3) 0.042(3) 0.006(2) 0.017(2) 0.000(2)
B7 0.041(3) 0.032(2) 0.046(3) 0.005(2) 0.022(2) 0.001(2)
B8 0.044(3) 0.036(3) 0.041(3) 0.010(2) 0.018(2) 0.001(2)
B9 0.042(3) 0.037(3) 0.050(3) 0.015(2) 0.020(3) 0.005(2)
B10 0.050(3) 0.038(3) 0.053(3) 0.014(2) 0.026(3) 0.010(2)
B11 0.046(3) 0.040(3) 0.048(3) 0.010(2) 0.020(3) 0.008(2)
B12 0.052(3) 0.034(3) 0.053(3) 0.010(2) 0.023(3) 0.003(2)
C1 0.038(2) 0.032(2) 0.039(2) 0.0100(18) 0.012(2) 0.0030(19)
C2 0.039(2) 0.031(2) 0.036(2) 0.0044(18) 0.012(2) -0.0007(19)
C3 0.037(2) 0.032(2) 0.041(2) 0.0114(18) 0.011(2) 0.0086(19)
C4 0.033(2) 0.039(2) 0.034(2) 0.0126(19) 0.0089(19) 0.0067(19)
C5 0.036(2) 0.039(2) 0.035(2) 0.0161(19) 0.0080(19) 0.0051(19)
C6 0.030(2) 0.037(2) 0.028(2) 0.0033(18) 0.0059(18) -0.0060(18)
C7 0.034(2) 0.031(2) 0.035(2) 0.0049(18) 0.0039(19) 0.0027(19)
C8 0.034(2) 0.039(2) 0.037(2) 0.0105(19) 0.009(2) 0.0014(19)
C9 0.033(2) 0.042(3) 0.034(2) 0.012(2) 0.0077(19) 0.005(2)
C10 0.038(2) 0.039(2) 0.038(2) 0.0063(19) 0.014(2) 0.000(2)
C11 0.042(3) 0.042(3) 0.044(3) 0.014(2) 0.017(2) 0.001(2)
C12 0.043(3) 0.043(3) 0.046(3) 0.014(2) 0.020(2) 0.002(2)
C13 0.040(3) 0.045(3) 0.041(3) 0.019(2) 0.014(2) 0.004(2)
C14 0.053(3) 0.047(3) 0.035(2) 0.005(2) 0.007(2) 0.012(2)
C15 0.042(3) 0.052(3) 0.041(3) 0.006(2) -0.001(2) 0.009(2)
C16 0.044(3) 0.045(3) 0.051(3) -0.003(2) 0.002(2) 0.002(2)
C17 0.051(3) 0.042(3) 0.056(3) -0.003(2) 0.011(3) 0.001(2)
C18 0.055(3) 0.042(3) 0.044(3) 0.003(2) 0.011(2) 0.007(2)
C19 0.039(2) 0.037(2) 0.035(2) 0.0058(18) 0.005(2) -0.002(2)
C20 0.045(3) 0.052(3) 0.031(2) 0.014(2) 0.010(2) 0.010(2)
C21 0.048(3) 0.055(3) 0.034(2) 0.016(2) 0.003(2) 0.016(2)
C22 0.047(3) 0.049(3) 0.039(3) 0.016(2) -0.002(2) 0.016(2)
C23 0.044(3) 0.049(3) 0.042(3) 0.015(2) -0.003(2) 0.003(2)
C24 0.044(3) 0.060(3) 0.044(3) 0.019(2) 0.008(2) 0.019(3)
C25 0.043(3) 0.048(3) 0.051(3) 0.014(2) 0.004(2) 0.009(2)
C26 0.039(3) 0.050(3) 0.049(3) 0.016(2) 0.012(2) 0.009(2)
C27 0.042(3) 0.045(3) 0.042(3) 0.013(2) 0.012(2) 0.007(2)
C28 0.046(3) 0.050(3) 0.043(3) 0.022(2) 0.011(2) 0.010(2)
C29 0.043(3) 0.039(2) 0.037(2) 0.0118(19) 0.018(2) 0.001(2)
C30 0.040(2) 0.034(2) 0.036(2) 0.0076(18) 0.013(2) -0.0032(19)
C31 0.048(3) 0.030(2) 0.043(3) 0.0096(19) 0.014(2) 0.003(2)
C32 0.044(3) 0.033(2) 0.038(2) 0.0141(19) 0.011(2) 0.003(2)
C33 0.044(3) 0.043(3) 0.033(2) 0.0091(19) 0.014(2) -0.001(2)
C34 0.047(3) 0.047(3) 0.043(3) 0.013(2) 0.019(2) 0.008(2)
C35 0.050(3) 0.044(3) 0.047(3) 0.010(2) 0.002(2) -0.016(2)
C36 0.042(3) 0.031(2) 0.043(3) 0.0144(19) 0.013(2) 0.0055(19)
C37 0.048(3) 0.044(3) 0.043(3) 0.018(2) 0.009(2) 0.008(2)
C38 0.045(3) 0.053(3) 0.035(2) 0.006(2) 0.022(2) -0.010(2)
Co1 0.0354(3) 0.0283(3) 0.0280(3) 0.0076(2) 0.0092(2) -0.0010(2)
Fe1 0.0372(4) 0.0342(3) 0.0419(4) 0.0091(3) 0.0104(3) 0.0030(3)
Fe2 0.0445(4) 0.0490(4) 0.0458(4) 0.0137(3) 0.0067(3) 0.0086(3)
O1 0.0467(19) 0.0387(16) 0.0416(17) 0.0163(14) 0.0169(15) 0.0206(15)
O2 0.0376(18) 0.0434(18) 0.0441(18) 0.0205(15) 0.0146(15) 0.0034(14)
S1 0.0346(6) 0.0296(5) 0.0334(5) 0.0076(4) 0.0106(4) -0.0005(4)
S2 0.0368(6) 0.0325(5) 0.0395(6) 0.0102(4) 0.0055(5) -0.0013(5)

loop_
_atom_type_symbol
_atom_type_description
_atom_type_scat_dispersion_real
_atom_type_scat_dispersion_imag
_atom_type_scat_source
C C 0.0033 0.0016 'International Tables Vol C Tables 4.2.6.8 and 6.1.1.4'
H H 0.0000 0.0000 'International Tables Vol C Tables 4.2.6.8 and 6.1.1.4'
B B 0.0013 0.0007 'International Tables Vol C Tables 4.2.6.8 and 6.1.1.4'
O O 0.0106 0.0060 'International Tables Vol C Tables 4.2.6.8 and 6.1.1.4'
Fe Fe 0.3463 0.8444 'International Tables Vol C Tables 4.2.6.8 and 6.1.1.4'
Co Co 0.3494 0.9721 'International Tables Vol C Tables 4.2.6.8 and 6.1.1.4'
S S 0.1246 0.1234 'International Tables Vol C Tables 4.2.6.8 and 6.1.1.4'

loop_
_geom_angle_atom_site_label_1
_geom_angle_atom_site_label_2
_geom_angle_atom_site_label_3
_geom_angle
_geom_angle_site_symmetry_1
_geom_angle_site_symmetry_3
_geom_angle_publ_flag
C1 B3 B8 103.7(4) . . ?
C1 B3 C2 56.1(3) . . ?
B8 B3 C2 59.6(3) . . ?
C1 B3 B9 103.2(4) . . ?
B8 B3 B9 59.9(3) . . ?
C2 B3 B9 105.2(4) . . ?
C1 B3 B4 57.0(3) . . ?
B8 B3 B4 106.8(4) . . ?
C2 B3 B4 102.9(4) . . ?
B9 B3 B4 59.7(3) . . ?
C1 B3 H3A 123.9 . . ?
B8 B3 H3A 124.4 . . ?
C2 B3 H3A 124.7 . . ?
B9 B3 H3A 124.1 . . ?
B4 B3 H3A 121.9 . . ?
C1 B4 B9 104.3(4) . . ?
C1 B4 B10 104.8(4) . . ?
B9 B4 B10 61.4(3) . . ?
C1 B4 B5 58.5(3) . . ?
B9 B4 B5 109.2(4) . . ?
B10 B4 B5 60.3(3) . . ?
C1 B4 B3 59.2(3) . . ?
B9 B4 B3 58.9(3) . . ?
B10 B4 B3 108.6(4) . . ?
B5 B4 B3 108.7(4) . . ?
C1 B4 H4A 123.3 . . ?
B9 B4 H4A 123.3 . . ?
B10 B4 H4A 123.4 . . ?
B5 B4 H4A 120.7 . . ?
B3 B4 H4A 120.4 . . ?
C1 B5 B11 103.8(4) . . ?
C1 B5 B6 58.7(3) . . ?
B11 B5 B6 59.2(3) . . ?
C1 B5 B10 103.1(4) . . ?
B11 B5 B10 60.9(3) . . ?
B6 B5 B10 107.6(4) . . ?
C1 B5 B4 57.5(3) . . ?
B11 B5 B4 107.6(4) . . ?
B6 B5 B4 106.9(4) . . ?
B10 B5 B4 59.2(3) . . ?
C1 B5 H5A 124.1 . . ?
B11 B5 H5A 123.9 . . ?
B6 B5 H5A 121.7 . . ?
B10 B5 H5A 123.7 . . ?
B4 B5 H5A 121.4 . . ?
C2 B6 C1 57.5(3) . . ?
C2 B6 B7 59.6(3) . . ?
C1 B6 B7 104.7(4) . . ?
C2 B6 B11 106.3(4) . . ?
C1 B6 B11 104.0(4) . . ?
B7 B6 B11 60.4(3) . . ?
C2 B6 B5 106.0(4) . . ?
C1 B6 B5 58.3(3) . . ?
B7 B6 B5 108.6(4) . . ?
B11 B6 B5 59.9(3) . . ?
C2 B6 H6A 123.8 . . ?
C1 B6 H6A 123.3 . . ?
B7 B6 H6A 124.0 . . ?
B11 B6 H6A 123.5 . . ?
B5 B6 H6A 119.9 . . ?
C2 B7 B6 58.4(3) . . ?
C2 B7 B12 105.1(4) . . ?
B6 B7 B12 109.0(4) . . ?
C2 B7 B11 105.3(4) . . ?
B6 B7 B11 60.2(3) . . ?
B12 B7 B11 61.3(3) . . ?
C2 B7 B8 59.3(3) . . ?
B6 B7 B8 107.8(4) . . ?
B12 B7 B8 58.7(3) . . ?
B11 B7 B8 107.9(4) . . ?
C2 B7 H7A 122.8 . . ?
B6 B7 H7A 121.9 . . ?
B12 B7 H7A 122.5 . . ?
B11 B7 H7A 123.7 . . ?
B8 B7 H7A 120.4 . . ?
C2 B8 B3 60.2(3) . . ?
C2 B8 B9 106.0(4) . . ?
B3 B8 B9 60.5(3) . . ?
C2 B8 B12 104.4(4) . . ?
B3 B8 B12 110.1(4) . . ?
B9 B8 B12 61.9(3) . . ?
C2 B8 B7 57.5(3) . . ?
B3 B8 B7 108.9(4) . . ?
B9 B8 B7 109.1(4) . . ?
B12 B8 B7 59.5(3) . . ?
C2 B8 H8A 123.0 . . ?
B3 B8 H8A 120.3 . . ?
B9 B8 H8A 123.1 . . ?
B12 B8 H8A 122.5 . . ?
B7 B8 H8A 120.4 . . ?
B8 B9 B3 59.7(3) . . ?
B8 B9 B4 108.0(4) . . ?
B3 B9 B4 61.5(3) . . ?
B8 B9 B12 59.1(3) . . ?
B3 B9 B12 107.3(4) . . ?
B4 B9 B12 107.0(4) . . ?
B8 B9 B10 107.7(4) . . ?
B3 B9 B10 109.0(4) . . ?
B4 B9 B10 59.4(3) . . ?
B12 B9 B10 60.0(3) . . ?
B8 B9 H9A 122.2 . . ?
B3 B9 H9A 122.2 . . ?
B4 B9 H9A 122.4 . . ?
B12 B9 H9A 121.5 . . ?
B10 B9 H9A 120.8 . . ?
B4 B10 B5 60.5(3) . . ?
B4 B10 B12 106.5(4) . . ?
B5 B10 B12 106.7(4) . . ?
B4 B10 B11 107.1(4) . . ?
B5 B10 B11 59.0(3) . . ?
B12 B10 B11 59.7(3) . . ?
B4 B10 B9 59.3(3) . . ?
B5 B10 B9 107.7(4) . . ?
B12 B10 B9 59.6(3) . . ?
B11 B10 B9 107.4(4) . . ?
B4 B10 H10A 122.6 . . ?
B5 B10 H10A 122.6 . . ?
B12 B10 H10A 122.1 . . ?
B11 B10 H10A 122.4 . . ?
B9 B10 H10A 121.6 . . ?
B6 B11 B7 59.3(3) . . ?
B6 B11 B5 60.8(3) . . ?
B7 B11 B5 108.4(4) . . ?
B6 B11 B12 106.7(4) . . ?
B7 B11 B12 59.3(3) . . ?
B5 B11 B12 107.9(4) . . ?
B6 B11 B10 108.3(4) . . ?
B7 B11 B10 107.9(4) . . ?
B5 B11 B10 60.1(3) . . ?
B12 B11 B10 60.1(3) . . ?
B6 B11 H11A 121.8 . . ?
B7 B11 H11A 120.7 . . ?
B5 B11 H11A 122.3 . . ?
B12 B11 H11A 121.8 . . ?
B10 B11 H11A 122.3 . . ?
B8 B12 B7 61.7(3) . . ?
B8 B12 B9 59.1(3) . . ?
B7 B12 B9 108.7(4) . . ?
B8 B12 B11 108.7(4) . . ?
B7 B12 B11 59.4(3) . . ?
B9 B12 B11 108.4(4) . . ?
B8 B12 B10 107.9(4) . . ?
B7 B12 B10 108.1(4) . . ?
B9 B12 B10 60.4(3) . . ?
B11 B12 B10 60.2(3) . . ?
B8 B12 H12A 121.7 . . ?
B7 B12 H12A 121.4 . . ?
B9 B12 H12A 121.7 . . ?
B11 B12 H12A 121.4 . . ?
B10 B12 H12A 121.3 . . ?
C2 C1 B4 113.4(4) . . ?
C2 C1 B5 112.1(4) . . ?
B4 C1 B5 64.0(3) . . ?
C2 C1 B6 60.2(3) . . ?
B4 C1 B6 115.7(4) . . ?
B5 C1 B6 63.0(3) . . ?
C2 C1 B3 62.4(3) . . ?
B4 C1 B3 63.7(3) . . ?
B5 C1 B3 116.9(4) . . ?
B6 C1 B3 114.6(4) . . ?
C2 C1 S1 114.2(3) . . ?
B4 C1 S1 124.9(3) . . ?
B5 C1 S1 118.7(3) . . ?
B6 C1 S1 111.1(3) . . ?
B3 C1 S1 119.1(3) . . ?
C1 C2 B6 62.3(3) . . ?
C1 C2 B7 110.3(4) . . ?
B6 C2 B7 62.0(3) . . ?
C1 C2 B8 108.2(4) . . ?
B6 C2 B8 113.9(4) . . ?
B7 C2 B8 63.2(3) . . ?
C1 C2 B3 61.4(3) . . ?
B6 C2 B3 115.4(4) . . ?
B7 C2 B3 113.5(4) . . ?
B8 C2 B3 60.1(3) . . ?
C1 C2 S2 119.1(3) . . ?
B6 C2 S2 117.6(3) . . ?
B7 C2 S2 122.0(3) . . ?
B8 C2 S2 121.4(3) . . ?
B3 C2 S2 115.6(3) . . ?
O1 C3 C9 118.9(4) . . ?
O1 C3 C4 121.7(4) . . ?
C9 C3 C4 119.3(4) . . ?
C5 C4 C3 111.6(4) . . ?
C5 C4 Co1 127.3(4) . . ?
C3 C4 Co1 121.1(3) . . ?
C4 C5 C6 128.5(5) . . ?
C4 C5 H5 115.7 . . ?
C6 C5 H5 115.7 . . ?
C7 C6 C5 127.4(4) . . ?
C7 C6 H6 116.3 . . ?
C5 C6 H6 116.3 . . ?
C6 C7 C8 122.3(4) . . ?
C6 C7 S1 121.9(3) . . ?
C8 C7 S1 114.8(3) . . ?
O2 C8 C19 124.2(4) . . ?
O2 C8 C7 118.9(4) . . ?
C19 C8 C7 116.8(4) . . ?
C13 C9 C10 108.4(4) . . ?
C13 C9 C3 130.0(4) . . ?
C10 C9 C3 121.5(4) . . ?
C13 C9 Fe1 70.3(3) . . ?
C10 C9 Fe1 69.2(3) . . ?
C3 C9 Fe1 123.9(3) . . ?
C11 C10 C9 107.4(4) . . ?
C11 C10 Fe1 71.1(3) . . ?
C9 C10 Fe1 68.7(3) . . ?
C11 C10 H10 126.3 . . ?
C9 C10 H10 126.3 . . ?
Fe1 C10 H10 125.5 . . ?
C10 C11 C12 108.7(4) . . ?
C10 C11 Fe1 68.5(3) . . ?
C12 C11 Fe1 69.1(3) . . ?
C10 C11 H11 125.7 . . ?
C12 C11 H11 125.7 . . ?
Fe1 C11 H11 128.4 . . ?
C11 C12 C13 108.1(4) . . ?
C11 C12 Fe1 70.1(3) . . ?
C13 C12 Fe1 69.2(3) . . ?
C11 C12 H12 126.0 . . ?
C13 C12 H12 126.0 . . ?
Fe1 C12 H12 126.4 . . ?
C9 C13 C12 107.4(4) . . ?
C9 C13 Fe1 68.6(3) . . ?
C12 C13 Fe1 69.6(3) . . ?
C9 C13 H13 126.3 . . ?
C12 C13 H13 126.3 . . ?
Fe1 C13 H13 127.0 . . ?
C18 C14 C15 108.7(5) . . ?
C18 C14 Fe1 69.8(3) . . ?
C15 C14 Fe1 70.3(3) . . ?
C18 C14 H14 125.6 . . ?
C15 C14 H14 125.6 . . ?
Fe1 C14 H14 125.8 . . ?
C16 C15 C14 106.0(5) . . ?
C16 C15 Fe1 69.5(3) . . ?
C14 C15 Fe1 68.3(3) . . ?
C16 C15 H15 127.0 . . ?
C14 C15 H15 127.0 . . ?
Fe1 C15 H15 126.8 . . ?
C17 C16 C15 109.9(5) . . ?
C17 C16 Fe1 69.9(3) . . ?
C15 C16 Fe1 69.5(3) . . ?
C17 C16 H16 125.0 . . ?
C15 C16 H16 125.0 . . ?
Fe1 C16 H16 127.1 . . ?
C16 C17 C18 106.0(5) . . ?
C16 C17 Fe1 69.6(3) . . ?
C18 C17 Fe1 68.2(3) . . ?
C16 C17 H17 127.0 . . ?
C18 C17 H17 127.0 . . ?
Fe1 C17 H17 126.8 . . ?
C14 C18 C17 109.4(5) . . ?
C14 C18 Fe1 69.7(3) . . ?
C17 C18 Fe1 70.4(3) . . ?
C14 C18 H18 125.3 . . ?
C17 C18 H18 125.3 . . ?
Fe1 C18 H18 126.1 . . ?
C20 C19 C23 109.3(4) . . ?
C20 C19 C8 130.2(4) . . ?
C23 C19 C8 120.5(4) . . ?
C20 C19 Fe2 69.6(3) . . ?
C23 C19 Fe2 69.8(3) . . ?
C8 C19 Fe2 125.5(4) . . ?
C21 C20 C19 107.7(5) . . ?
C21 C20 Fe2 69.6(3) . . ?
C19 C20 Fe2 69.1(3) . . ?
C21 C20 H20 126.1 . . ?
C19 C20 H20 126.1 . . ?
Fe2 C20 H20 126.8 . . ?
C22 C21 C20 109.8(5) . . ?
C22 C21 Fe2 70.7(3) . . ?
C20 C21 Fe2 69.9(3) . . ?
C22 C21 H21 125.1 . . ?
C20 C21 H21 125.1 . . ?
Fe2 C21 H21 125.8 . . ?
C21 C22 C23 108.6(4) . . ?
C21 C22 Fe2 69.5(3) . . ?
C23 C22 Fe2 68.4(3) . . ?
C21 C22 H22 125.7 . . ?
C23 C22 H22 125.7 . . ?
Fe2 C22 H22 128.1 . . ?
C19 C23 C22 104.5(5) . . ?
C19 C23 Fe2 68.9(3) . . ?
C22 C23 Fe2 68.9(3) . . ?
C19 C23 H23 127.7 . . ?
C22 C23 H23 127.7 . . ?
Fe2 C23 H23 126.1 . . ?
C25 C24 C28 109.9(5) . . ?
C25 C24 Fe2 70.6(3) . . ?
C28 C24 Fe2 69.3(3) . . ?
C25 C24 H24 125.1 . . ?
C28 C24 H24 125.1 . . ?
Fe2 C24 H24 126.6 . . ?
C24 C25 C26 104.6(5) . . ?
C24 C25 Fe2 69.0(3) . . ?
C26 C25 Fe2 68.7(3) . . ?
C24 C25 H25 127.7 . . ?
C26 C25 H25 127.7 . . ?
Fe2 C25 H25 126.2 . . ?
C27 C26 C25 111.3(5) . . ?
C27 C26 Fe2 69.2(3) . . ?
C25 C26 Fe2 69.3(3) . . ?
C27 C26 H26 124.3 . . ?
C25 C26 H26 124.3 . . ?
Fe2 C26 H26 128.8 . . ?
C26 C27 C28 105.3(5) . . ?
C26 C27 Fe2 70.2(3) . . ?
C28 C27 Fe2 69.1(3) . . ?
C26 C27 H27 127.3 . . ?
C28 C27 H27 127.3 . . ?
Fe2 C27 H27 124.9 . . ?
C24 C28 C27 108.7(5) . . ?
C24 C28 Fe2 69.4(3) . . ?
C27 C28 Fe2 69.3(3) . . ?
C24 C28 H28 125.7 . . ?
C27 C28 H28 125.7 . . ?
Fe2 C28 H28 127.3 . . ?
C33 C29 C30 107.0(4) . . ?
C33 C29 C34 126.3(4) . . ?
C30 C29 C34 126.4(4) . . ?
C33 C29 Co1 71.7(3) . . ?
C30 C29 Co1 67.3(2) . . ?
C34 C29 Co1 131.1(3) . . ?
C31 C30 C29 108.6(4) . . ?
C31 C30 C35 129.0(5) . . ?
C29 C30 C35 122.0(5) . . ?
C31 C30 Co1 72.4(3) . . ?
C29 C30 Co1 72.0(2) . . ?
C35 C30 Co1 126.8(3) . . ?
C30 C31 C32 109.1(4) . . ?
C30 C31 C36 125.8(4) . . ?
C32 C31 C36 124.8(5) . . ?
C30 C31 Co1 69.3(3) . . ?
C32 C31 Co1 69.1(3) . . ?
C36 C31 Co1 132.7(3) . . ?
C31 C32 C33 106.0(4) . . ?
C31 C32 C37 128.1(5) . . ?
C33 C32 C37 124.2(4) . . ?
C31 C32 Co1 70.7(3) . . ?
C33 C32 Co1 72.4(3) . . ?
C37 C32 Co1 133.2(3) . . ?
C29 C33 C32 108.9(4) . . ?
C29 C33 C38 127.3(5) . . ?
C32 C33 C38 123.8(4) . . ?
C29 C33 Co1 70.3(3) . . ?
C32 C33 Co1 67.7(2) . . ?
C38 C33 Co1 128.4(3) . . ?
C29 C34 H34A 109.5 . . ?
C29 C34 H34B 109.5 . . ?
H34A C34 H34B 109.5 . . ?
C29 C34 H34C 109.5 . . ?
H34A C34 H34C 109.5 . . ?
H34B C34 H34C 109.5 . . ?
C30 C35 H35A 109.5 . . ?
C30 C35 H35B 109.5 . . ?
H35A C35 H35B 109.5 . . ?
C30 C35 H35C 109.5 . . ?
H35A C35 H35C 109.5 . . ?
H35B C35 H35C 109.5 . . ?
C31 C36 H36A 109.5 . . ?
C31 C36 H36B 109.5 . . ?
H36A C36 H36B 109.5 . . ?
C31 C36 H36C 109.5 . . ?
H36A C36 H36C 109.5 . . ?
H36B C36 H36C 109.5 . . ?
C32 C37 H37A 109.5 . . ?
C32 C37 H37B 109.5 . . ?
H37A C37 H37B 109.5 . . ?
C32 C37 H37C 109.5 . . ?
H37A C37 H37C 109.5 . . ?
H37B C37 H37C 109.5 . . ?
C33 C38 H38A 109.5 . . ?
C33 C38 H38B 109.5 . . ?
H38A C38 H38B 109.5 . . ?
C33 C38 H38C 109.5 . . ?
H38A C38 H38C 109.5 . . ?
H38B C38 H38C 109.5 . . ?
C4 Co1 C30 114.84(19) . . ?
C4 Co1 C32 108.5(2) . . ?
C30 Co1 C32 66.91(19) . . ?
C4 Co1 C31 94.60(19) . . ?
C30 Co1 C31 38.3(2) . . ?
C32 Co1 C31 40.18(18) . . ?
C4 Co1 C29 155.50(19) . . ?
C30 Co1 C29 40.66(18) . . ?
C32 Co1 C29 66.47(19) . . ?
C31 Co1 C29 65.70(19) . . ?
C4 Co1 C33 147.6(2) . . ?
C30 Co1 C33 65.89(18) . . ?
C32 Co1 C33 39.95(19) . . ?
C31 Co1 C33 65.61(19) . . ?
C29 Co1 C33 37.98(18) . . ?
C4 Co1 S1 94.70(14) . . ?
C30 Co1 S1 91.33(14) . . ?
C32 Co1 S1 153.11(15) . . ?
C31 Co1 S1 126.76(14) . . ?
C29 Co1 S1 86.77(14) . . ?
C33 Co1 S1 117.71(15) . . ?
C4 Co1 S2 86.06(14) . . ?
C30 Co1 S2 158.00(14) . . ?
C32 Co1 S2 101.07(13) . . ?
C31 Co1 S2 139.10(14) . . ?
C29 Co1 S2 118.30(13) . . ?
C33 Co1 S2 92.90(13) . . ?
S1 Co1 S2 93.80(5) . . ?
C9 Fe1 C10 42.14(19) . . ?
C9 Fe1 C14 105.5(2) . . ?
C10 Fe1 C14 120.2(2) . . ?
C9 Fe1 C18 121.0(2) . . ?
C10 Fe1 C18 156.8(2) . . ?
C14 Fe1 C18 40.4(2) . . ?
C9 Fe1 C13 41.06(18) . . ?
C10 Fe1 C13 70.0(2) . . ?
C14 Fe1 C13 122.6(2) . . ?
C18 Fe1 C13 107.6(2) . . ?
C9 Fe1 C12 69.11(18) . . ?
C10 Fe1 C12 69.20(19) . . ?
C14 Fe1 C12 160.4(2) . . ?
C18 Fe1 C12 125.0(2) . . ?
C13 Fe1 C12 41.16(19) . . ?
C9 Fe1 C16 159.3(2) . . ?
C10 Fe1 C16 122.2(2) . . ?
C14 Fe1 C16 68.7(2) . . ?
C18 Fe1 C16 68.3(2) . . ?
C13 Fe1 C16 158.7(2) . . ?
C12 Fe1 C16 122.9(2) . . ?
C9 Fe1 C15 121.6(2) . . ?
C10 Fe1 C15 104.6(2) . . ?
C14 Fe1 C15 41.4(2) . . ?
C18 Fe1 C15 69.0(2) . . ?
C13 Fe1 C15 159.0(2) . . ?
C12 Fe1 C15 157.5(2) . . ?
C16 Fe1 C15 41.0(2) . . ?
C9 Fe1 C17 157.9(2) . . ?
C10 Fe1 C17 159.1(2) . . ?
C14 Fe1 C17 69.3(2) . . ?
C18 Fe1 C17 41.4(2) . . ?
C13 Fe1 C17 122.5(2) . . ?
C12 Fe1 C17 108.3(2) . . ?
C16 Fe1 C17 40.5(2) . . ?
C15 Fe1 C17 69.5(2) . . ?
C9 Fe1 C11 68.95(19) . . ?
C10 Fe1 C11 40.41(18) . . ?
C14 Fe1 C11 156.5(2) . . ?
C18 Fe1 C11 161.9(2) . . ?
C13 Fe1 C11 69.1(2) . . ?
C12 Fe1 C11 40.89(19) . . ?
C16 Fe1 C11 108.0(2) . . ?
C15 Fe1 C11 120.7(2) . . ?
C17 Fe1 C11 124.3(2) . . ?
C19 Fe2 C21 68.9(2) . . ?
C19 Fe2 C20 41.3(2) . . ?
C21 Fe2 C20 40.53(18) . . ?
C19 Fe2 C28 124.2(2) . . ?
C21 Fe2 C28 158.3(2) . . ?
C20 Fe2 C28 160.45(19) . . ?
C19 Fe2 C24 108.8(2) . . ?
C21 Fe2 C24 157.6(2) . . ?
C20 Fe2 C24 123.0(2) . . ?
C28 Fe2 C24 41.3(2) . . ?
C19 Fe2 C27 159.5(2) . . ?
C21 Fe2 C27 120.1(2) . . ?
C20 Fe2 C27 156.5(2) . . ?
C28 Fe2 C27 41.62(19) . . ?
C24 Fe2 C27 70.2(2) . . ?
C19 Fe2 C23 41.36(18) . . ?
C21 Fe2 C23 70.1(2) . . ?
C20 Fe2 C23 70.2(2) . . ?
C28 Fe2 C23 107.4(2) . . ?
C24 Fe2 C23 123.8(2) . . ?
C27 Fe2 C23 121.2(2) . . ?
C19 Fe2 C22 69.23(19) . . ?
C21 Fe2 C22 39.8(2) . . ?
C20 Fe2 C22 68.1(2) . . ?
C28 Fe2 C22 124.0(2) . . ?
C24 Fe2 C22 162.0(2) . . ?
C27 Fe2 C22 105.1(2) . . ?
C23 Fe2 C22 42.8(2) . . ?
C19 Fe2 C26 159.4(2) . . ?
C21 Fe2 C26 106.0(2) . . ?
C20 Fe2 C26 122.0(2) . . ?
C28 Fe2 C26 67.7(2) . . ?
C24 Fe2 C26 67.9(2) . . ?
C27 Fe2 C26 40.5(2) . . ?
C23 Fe2 C26 157.7(2) . . ?
C22 Fe2 C26 120.4(2) . . ?
C19 Fe2 C25 122.2(2) . . ?
C21 Fe2 C25 120.6(2) . . ?
C20 Fe2 C25 105.5(2) . . ?
C28 Fe2 C25 69.5(2) . . ?
C24 Fe2 C25 40.4(2) . . ?
C27 Fe2 C25 71.1(2) . . ?
C23 Fe2 C25 159.0(2) . . ?
C22 Fe2 C25 156.1(2) . . ?
C26 Fe2 C25 41.9(2) . . ?
C7 S1 C1 102.9(2) . . ?
C7 S1 Co1 112.24(16) . . ?
C1 S1 Co1 108.20(16) . . ?
C2 S2 Co1 104.39(15) . . ?

loop_
_geom_bond_atom_site_label_1
_geom_bond_atom_site_label_2
_geom_bond_distance
_geom_bond_site_symmetry_2
_geom_bond_publ_flag
B3 C1 1.727(7) . ?
B3 B8 1.742(8) . ?
B3 C2 1.743(7) . ?
B3 B9 1.756(7) . ?
B3 B4 1.802(8) . ?
B3 H3A 0.9601 . ?
B4 C1 1.687(7) . ?
B4 B9 1.771(8) . ?
B4 B10 1.772(8) . ?
B4 B5 1.796(8) . ?
B4 H4A 0.9600 . ?
B5 C1 1.705(7) . ?
B5 B11 1.771(8) . ?
B5 B6 1.787(8) . ?
B5 B10 1.792(8) . ?
B5 H5A 0.9600 . ?
B6 C2 1.680(7) . ?
B6 C1 1.713(7) . ?
B6 B7 1.741(7) . ?
B6 B11 1.758(8) . ?
B6 H6A 0.9600 . ?
B7 C2 1.701(7) . ?
B7 B12 1.760(8) . ?
B7 B11 1.761(8) . ?
B7 B8 1.799(7) . ?
B7 H7A 0.9600 . ?
B8 C2 1.733(7) . ?
B8 B9 1.746(8) . ?
B8 B12 1.746(8) . ?
B8 H8A 0.9599 . ?
B9 B12 1.794(8) . ?
B9 B10 1.809(8) . ?
B9 H9A 0.9601 . ?
B10 B12 1.803(9) . ?
B10 B11 1.805(8) . ?
B10 H10A 0.9600 . ?
B11 B12 1.796(8) . ?
B11 H11A 0.9601 . ?
B12 H12A 0.9599 . ?
C1 C2 1.632(6) . ?
C1 S1 1.813(5) . ?
C2 S2 1.798(5) . ?
C3 O1 1.236(5) . ?
C3 C9 1.494(6) . ?
C3 C4 1.511(7) . ?
C4 C5 1.358(6) . ?
C4 Co1 1.929(5) . ?
C5 C6 1.441(6) . ?
C5 H5 0.9300 . ?
C6 C7 1.353(7) . ?
C6 H6 0.9300 . ?
C7 C8 1.521(6) . ?
C7 S1 1.752(5) . ?
C8 O2 1.190(6) . ?
C8 C19 1.486(6) . ?
C9 C13 1.423(6) . ?
C9 C10 1.453(7) . ?
C9 Fe1 2.017(5) . ?
C10 C11 1.410(6) . ?
C10 Fe1 2.024(5) . ?
C10 H10 0.9300 . ?
C11 C12 1.433(7) . ?
C11 Fe1 2.058(5) . ?
C11 H11 0.9300 . ?
C12 C13 1.436(7) . ?
C12 Fe1 2.045(5) . ?
C12 H12 0.9300 . ?
C13 Fe1 2.039(5) . ?
C13 H13 0.9300 . ?
C14 C18 1.400(7) . ?
C14 C15 1.442(8) . ?
C14 Fe1 2.024(5) . ?
C14 H14 0.9300 . ?
C15 C16 1.437(8) . ?
C15 Fe1 2.052(5) . ?
C15 H15 0.9300 . ?
C16 C17 1.422(8) . ?
C16 Fe1 2.051(5) . ?
C16 H16 0.9300 . ?
C17 C18 1.442(8) . ?
C17 Fe1 2.055(5) . ?
C17 H17 0.9300 . ?
C18 Fe1 2.026(5) . ?
C18 H18 0.9300 . ?
C19 C20 1.425(7) . ?
C19 C23 1.428(7) . ?
C19 Fe2 2.015(5) . ?
C20 C21 1.399(6) . ?
C20 Fe2 2.022(5) . ?
C20 H20 0.9300 . ?
C21 C22 1.379(8) . ?
C21 Fe2 2.018(6) . ?
C21 H21 0.9300 . ?
C22 C23 1.481(8) . ?
C22 Fe2 2.035(6) . ?
C22 H22 0.9300 . ?
C23 Fe2 2.028(5) . ?
C23 H23 0.9300 . ?
C24 C25 1.406(8) . ?
C24 C28 1.428(7) . ?
C24 Fe2 2.025(6) . ?
C24 H24 0.9300 . ?
C25 C26 1.461(7) . ?
C25 Fe2 2.047(5) . ?
C25 H25 0.9300 . ?
C26 C27 1.407(7) . ?
C26 Fe2 2.038(5) . ?
C26 H26 0.9300 . ?
C27 C28 1.438(7) . ?
C27 Fe2 2.025(5) . ?
C27 H27 0.9300 . ?
C28 Fe2 2.023(6) . ?
C28 H28 0.9300 . ?
C29 C33 1.401(7) . ?
C29 C30 1.468(7) . ?
C29 C34 1.506(7) . ?
C29 Co1 2.143(4) . ?
C30 C31 1.378(7) . ?
C30 C35 1.526(6) . ?
C30 Co1 2.079(4) . ?
C31 C32 1.448(7) . ?
C31 C36 1.505(6) . ?
C31 Co1 2.119(4) . ?
C32 C33 1.456(7) . ?
C32 C37 1.496(7) . ?
C32 Co1 2.097(5) . ?
C33 C38 1.502(6) . ?
C33 Co1 2.161(4) . ?
C34 H34A 0.9600 . ?
C34 H34B 0.9600 . ?
C34 H34C 0.9600 . ?
C35 H35A 0.9600 . ?
C35 H35B 0.9600 . ?
C35 H35C 0.9600 . ?
C36 H36A 0.9600 . ?
C36 H36B 0.9600 . ?
C36 H36C 0.9600 . ?
C37 H37A 0.9600 . ?
C37 H37B 0.9600 . ?
C37 H37C 0.9600 . ?
C38 H38A 0.9600 . ?
C38 H38B 0.9600 . ?
C38 H38C 0.9600 . ?
Co1 S1 2.1929(13) . ?
Co1 S2 2.2647(13) . ?

loop_
_geom_torsion_atom_site_label_1
_geom_torsion_atom_site_label_2
_geom_torsion_atom_site_label_3
_geom_torsion_atom_site_label_4
_geom_torsion
_geom_torsion_site_symmetry_1
_geom_torsion_site_symmetry_2
_geom_torsion_site_symmetry_3
_geom_torsion_site_symmetry_4
_geom_torsion_publ_flag
B8 B3 B4 C1 95.7(4) . . . . ?
C2 B3 B4 C1 33.8(3) . . . . ?
B9 B3 B4 C1 134.0(4) . . . . ?
C1 B3 B4 B9 -134.0(4) . . . . ?
B8 B3 B4 B9 -38.4(4) . . . . ?
C2 B3 B4 B9 -100.2(4) . . . . ?
C1 B3 B4 B10 -96.5(4) . . . . ?
B8 B3 B4 B10 -0.8(5) . . . . ?
C2 B3 B4 B10 -62.6(4) . . . . ?
B9 B3 B4 B10 37.5(4) . . . . ?
C1 B3 B4 B5 -32.5(3) . . . . ?
B8 B3 B4 B5 63.2(4) . . . . ?
C2 B3 B4 B5 1.4(4) . . . . ?
B9 B3 B4 B5 101.5(4) . . . . ?
B9 B4 B5 C1 95.4(4) . . . . ?
B10 B4 B5 C1 133.9(4) . . . . ?
B3 B4 B5 C1 32.8(3) . . . . ?
C1 B4 B5 B11 -95.4(4) . . . . ?
B9 B4 B5 B11 -0.1(5) . . . . ?
B10 B4 B5 B11 38.5(4) . . . . ?
B3 B4 B5 B11 -62.7(5) . . . . ?
C1 B4 B5 B6 -33.2(3) . . . . ?
B9 B4 B5 B6 62.2(5) . . . . ?
B10 B4 B5 B6 100.8(4) . . . . ?
B3 B4 B5 B6 -0.4(5) . . . . ?
C1 B4 B5 B10 -133.9(4) . . . . ?
B9 B4 B5 B10 -38.5(4) . . . . ?
B3 B4 B5 B10 -101.2(4) . . . . ?
C1 B5 B6 C2 -33.5(3) . . . . ?
B11 B5 B6 C2 99.9(4) . . . . ?
B10 B5 B6 C2 61.5(5) . . . . ?
B4 B5 B6 C2 -0.8(4) . . . . ?
B11 B5 B6 C1 133.4(4) . . . . ?
B10 B5 B6 C1 95.0(4) . . . . ?
B4 B5 B6 C1 32.7(3) . . . . ?
C1 B5 B6 B7 -96.1(4) . . . . ?
B11 B5 B6 B7 37.3(4) . . . . ?
B10 B5 B6 B7 -1.2(5) . . . . ?
B4 B5 B6 B7 -63.5(5) . . . . ?
C1 B5 B6 B11 -133.4(4) . . . . ?
B10 B5 B6 B11 -38.4(4) . . . . ?
B4 B5 B6 B11 -100.7(4) . . . . ?
C1 B6 B7 C2 37.0(3) . . . . ?
B11 B6 B7 C2 135.1(4) . . . . ?
B5 B6 B7 C2 98.0(4) . . . . ?
C2 B6 B7 B12 -96.4(4) . . . . ?
C1 B6 B7 B12 -59.4(5) . . . . ?
B11 B6 B7 B12 38.6(4) . . . . ?
B5 B6 B7 B12 1.6(5) . . . . ?
C2 B6 B7 B11 -135.1(4) . . . . ?
C1 B6 B7 B11 -98.0(4) . . . . ?
B5 B6 B7 B11 -37.0(4) . . . . ?
C2 B6 B7 B8 -34.2(4) . . . . ?
C1 B6 B7 B8 2.8(5) . . . . ?
B11 B6 B7 B8 100.8(4) . . . . ?
B5 B6 B7 B8 63.8(5) . . . . ?
C1 B3 B8 C2 -36.1(3) . . . . ?
B9 B3 B8 C2 -133.7(4) . . . . ?
B4 B3 B8 C2 -95.4(4) . . . . ?
C1 B3 B8 B9 97.5(4) . . . . ?
C2 B3 B8 B9 133.7(4) . . . . ?
B4 B3 B8 B9 38.3(3) . . . . ?
C1 B3 B8 B12 59.3(5) . . . . ?
C2 B3 B8 B12 95.4(4) . . . . ?
B9 B3 B8 B12 -38.2(4) . . . . ?
B4 B3 B8 B12 0.0(5) . . . . ?
C1 B3 B8 B7 -4.2(5) . . . . ?
C2 B3 B8 B7 31.9(4) . . . . ?
B9 B3 B8 B7 -101.8(4) . . . . ?
B4 B3 B8 B7 -63.5(5) . . . . ?
B6 B7 B8 C2 33.9(4) . . . . ?
B12 B7 B8 C2 135.7(4) . . . . ?
B11 B7 B8 C2 97.5(4) . . . . ?
C2 B7 B8 B3 -32.9(4) . . . . ?
B6 B7 B8 B3 0.9(5) . . . . ?
B12 B7 B8 B3 102.8(4) . . . . ?
B11 B7 B8 B3 64.6(5) . . . . ?
C2 B7 B8 B9 -97.3(4) . . . . ?
B6 B7 B8 B9 -63.4(5) . . . . ?
B12 B7 B8 B9 38.5(4) . . . . ?
B11 B7 B8 B9 0.2(5) . . . . ?
C2 B7 B8 B12 -135.7(4) . . . . ?
B6 B7 B8 B12 -101.8(4) . . . . ?
B11 B7 B8 B12 -38.2(4) . . . . ?
C2 B8 B9 B3 40.8(4) . . . . ?
B12 B8 B9 B3 138.8(4) . . . . ?
B7 B8 B9 B3 101.3(4) . . . . ?
C2 B8 B9 B4 1.4(5) . . . . ?
B3 B8 B9 B4 -39.4(4) . . . . ?
B12 B8 B9 B4 99.4(4) . . . . ?
B7 B8 B9 B4 61.9(5) . . . . ?
C2 B8 B9 B12 -98.0(4) . . . . ?
B3 B8 B9 B12 -138.8(4) . . . . ?
B7 B8 B9 B12 -37.4(4) . . . . ?
C2 B8 B9 B10 -61.3(5) . . . . ?
B3 B8 B9 B10 -102.1(4) . . . . ?
B12 B8 B9 B10 36.7(4) . . . . ?
B7 B8 B9 B10 -0.7(5) . . . . ?
C1 B3 B9 B8 -98.3(4) . . . . ?
C2 B3 B9 B8 -40.3(3) . . . . ?
B4 B3 B9 B8 -136.6(4) . . . . ?
C1 B3 B9 B4 38.3(3) . . . . ?
B8 B3 B9 B4 136.6(4) . . . . ?
C2 B3 B9 B4 96.3(4) . . . . ?
C1 B3 B9 B12 -62.0(5) . . . . ?
B8 B3 B9 B12 36.3(4) . . . . ?
C2 B3 B9 B12 -4.0(5) . . . . ?
B4 B3 B9 B12 -100.3(4) . . . . ?
C1 B3 B9 B10 1.5(5) . . . . ?
B8 B3 B9 B10 99.8(4) . . . . ?
C2 B3 B9 B10 59.5(5) . . . . ?
B4 B3 B9 B10 -36.8(4) . . . . ?
C1 B4 B9 B8 -1.0(5) . . . . ?
B10 B4 B9 B8 -100.3(4) . . . . ?
B5 B4 B9 B8 -62.2(5) . . . . ?
B3 B4 B9 B8 38.6(4) . . . . ?
C1 B4 B9 B3 -39.6(3) . . . . ?
B10 B4 B9 B3 -138.9(4) . . . . ?
B5 B4 B9 B3 -100.8(4) . . . . ?
C1 B4 B9 B12 61.2(5) . . . . ?
B10 B4 B9 B12 -38.0(4) . . . . ?
B5 B4 B9 B12 0.0(5) . . . . ?
B3 B4 B9 B12 100.8(4) . . . . ?
C1 B4 B9 B10 99.2(4) . . . . ?
B5 B4 B9 B10 38.1(4) . . . . ?
B3 B4 B9 B10 138.9(4) . . . . ?
C1 B4 B10 B5 39.4(4) . . . . ?
B9 B4 B10 B5 137.9(4) . . . . ?
B3 B4 B10 B5 101.5(4) . . . . ?
C1 B4 B10 B12 -60.7(5) . . . . ?
B9 B4 B10 B12 37.7(4) . . . . ?
B5 B4 B10 B12 -100.2(4) . . . . ?
B3 B4 B10 B12 1.3(5) . . . . ?
C1 B4 B10 B11 1.9(5) . . . . ?
B9 B4 B10 B11 100.4(4) . . . . ?
B5 B4 B10 B11 -37.5(4) . . . . ?
B3 B4 B10 B11 63.9(5) . . . . ?
C1 B4 B10 B9 -98.5(4) . . . . ?
B5 B4 B10 B9 -137.9(4) . . . . ?
B3 B4 B10 B9 -36.4(4) . . . . ?
C1 B5 B10 B4 -38.6(4) . . . . ?
B11 B5 B10 B4 -137.2(4) . . . . ?
B6 B5 B10 B4 -99.5(4) . . . . ?
C1 B5 B10 B12 61.3(5) . . . . ?
B11 B5 B10 B12 -37.4(4) . . . . ?
B6 B5 B10 B12 0.3(5) . . . . ?
B4 B5 B10 B12 99.9(4) . . . . ?
C1 B5 B10 B11 98.6(4) . . . . ?
B6 B5 B10 B11 37.7(4) . . . . ?
B4 B5 B10 B11 137.2(4) . . . . ?
C1 B5 B10 B9 -1.4(5) . . . . ?
B11 B5 B10 B9 -100.0(4) . . . . ?
B6 B5 B10 B9 -62.3(5) . . . . ?
B4 B5 B10 B9 37.2(4) . . . . ?
B8 B9 B10 B4 100.9(4) . . . . ?
B3 B9 B10 B4 37.7(4) . . . . ?
B12 B9 B10 B4 137.2(4) . . . . ?
B8 B9 B10 B5 63.1(5) . . . . ?
B3 B9 B10 B5 -0.1(5) . . . . ?
B4 B9 B10 B5 -37.8(4) . . . . ?
B12 B9 B10 B5 99.4(4) . . . . ?
B8 B9 B10 B12 -36.3(3) . . . . ?
B3 B9 B10 B12 -99.5(4) . . . . ?
B4 B9 B10 B12 -137.2(4) . . . . ?
B8 B9 B10 B11 1.0(5) . . . . ?
B3 B9 B10 B11 -62.2(5) . . . . ?
B4 B9 B10 B11 -99.9(4) . . . . ?
B12 B9 B10 B11 37.2(4) . . . . ?
C2 B6 B11 B7 39.4(4) . . . . ?
C1 B6 B11 B7 99.2(4) . . . . ?
B5 B6 B11 B7 138.7(4) . . . . ?
C2 B6 B11 B5 -99.3(4) . . . . ?
C1 B6 B11 B5 -39.6(3) . . . . ?
B7 B6 B11 B5 -138.7(4) . . . . ?
C2 B6 B11 B12 2.3(5) . . . . ?
C1 B6 B11 B12 62.0(5) . . . . ?
B7 B6 B11 B12 -37.1(4) . . . . ?
B5 B6 B11 B12 101.6(4) . . . . ?
C2 B6 B11 B10 -61.0(5) . . . . ?
C1 B6 B11 B10 -1.3(5) . . . . ?
B7 B6 B11 B10 -100.4(4) . . . . ?
B5 B6 B11 B10 38.3(4) . . . . ?
C2 B7 B11 B6 -38.6(3) . . . . ?
B12 B7 B11 B6 -137.7(4) . . . . ?
B8 B7 B11 B6 -100.7(4) . . . . ?
C2 B7 B11 B5 -1.2(5) . . . . ?
B6 B7 B11 B5 37.4(4) . . . . ?
B12 B7 B11 B5 -100.3(4) . . . . ?
B8 B7 B11 B5 -63.3(5) . . . . ?
C2 B7 B11 B12 99.1(4) . . . . ?
B6 B7 B11 B12 137.7(4) . . . . ?
B8 B7 B11 B12 37.0(4) . . . . ?
C2 B7 B11 B10 62.4(5) . . . . ?
B6 B7 B11 B10 101.0(4) . . . . ?
B12 B7 B11 B10 -36.7(4) . . . . ?
B8 B7 B11 B10 0.4(5) . . . . ?
C1 B5 B11 B6 39.7(3) . . . . ?
B10 B5 B11 B6 137.3(4) . . . . ?
B4 B5 B11 B6 99.6(4) . . . . ?
C1 B5 B11 B7 3.0(5) . . . . ?
B6 B5 B11 B7 -36.7(4) . . . . ?
B10 B5 B11 B7 100.6(4) . . . . ?
B4 B5 B11 B7 62.8(5) . . . . ?
C1 B5 B11 B12 -59.7(5) . . . . ?
B6 B5 B11 B12 -99.5(4) . . . . ?
B10 B5 B11 B12 37.8(4) . . . . ?
B4 B5 B11 B12 0.1(5) . . . . ?
C1 B5 B11 B10 -97.6(4) . . . . ?
B6 B5 B11 B10 -137.3(4) . . . . ?
B4 B5 B11 B10 -37.7(4) . . . . ?
B4 B10 B11 B6 -0.4(5) . . . . ?
B5 B10 B11 B6 -38.6(4) . . . . ?
B12 B10 B11 B6 99.1(4) . . . . ?
B9 B10 B11 B6 61.9(5) . . . . ?
B4 B10 B11 B7 -63.1(5) . . . . ?
B5 B10 B11 B7 -101.3(4) . . . . ?
B12 B10 B11 B7 36.4(4) . . . . ?
B9 B10 B11 B7 -0.8(5) . . . . ?
B4 B10 B11 B5 38.2(4) . . . . ?
B12 B10 B11 B5 137.7(4) . . . . ?
B9 B10 B11 B5 100.5(4) . . . . ?
B4 B10 B11 B12 -99.5(4) . . . . ?
B5 B10 B11 B12 -137.7(4) . . . . ?
B9 B10 B11 B12 -37.2(4) . . . . ?
C2 B8 B12 B7 -37.5(3) . . . . ?
B3 B8 B12 B7 -100.6(4) . . . . ?
B9 B8 B12 B7 -138.2(4) . . . . ?
C2 B8 B12 B9 100.8(4) . . . . ?
B3 B8 B12 B9 37.6(4) . . . . ?
B7 B8 B12 B9 138.2(4) . . . . ?
C2 B8 B12 B11 0.1(5) . . . . ?
B3 B8 B12 B11 -63.0(5) . . . . ?
B9 B8 B12 B11 -100.7(4) . . . . ?
B7 B8 B12 B11 37.5(4) . . . . ?
C2 B8 B12 B10 63.9(5) . . . . ?
B3 B8 B12 B10 0.8(5) . . . . ?
B9 B8 B12 B10 -36.9(4) . . . . ?
B7 B8 B12 B10 101.3(4) . . . . ?
C2 B7 B12 B8 38.5(4) . . . . ?
B6 B7 B12 B8 99.7(4) . . . . ?
B11 B7 B12 B8 137.9(4) . . . . ?
C2 B7 B12 B9 1.3(5) . . . . ?
B6 B7 B12 B9 62.6(5) . . . . ?
B11 B7 B12 B9 100.8(4) . . . . ?
B8 B7 B12 B9 -37.1(4) . . . . ?
C2 B7 B12 B11 -99.4(4) . . . . ?
B6 B7 B12 B11 -38.1(4) . . . . ?
B8 B7 B12 B11 -137.9(4) . . . . ?
C2 B7 B12 B10 -62.6(5) . . . . ?
B6 B7 B12 B10 -1.4(5) . . . . ?
B11 B7 B12 B10 36.8(4) . . . . ?
B8 B7 B12 B10 -101.1(4) . . . . ?
B3 B9 B12 B8 -36.6(4) . . . . ?
B4 B9 B12 B8 -101.2(4) . . . . ?
B10 B9 B12 B8 -138.9(4) . . . . ?
B8 B9 B12 B7 38.3(4) . . . . ?
B3 B9 B12 B7 1.7(5) . . . . ?
B4 B9 B12 B7 -62.9(5) . . . . ?
B10 B9 B12 B7 -100.6(4) . . . . ?
B8 B9 B12 B11 101.2(4) . . . . ?
B3 B9 B12 B11 64.7(5) . . . . ?
B4 B9 B12 B11 0.0(5) . . . . ?
B10 B9 B12 B11 -37.7(4) . . . . ?
B8 B9 B12 B10 138.9(4) . . . . ?
B3 B9 B12 B10 102.4(4) . . . . ?
B4 B9 B12 B10 37.7(4) . . . . ?
B6 B11 B12 B8 -1.5(5) . . . . ?
B7 B11 B12 B8 -38.6(4) . . . . ?
B5 B11 B12 B8 62.6(5) . . . . ?
B10 B11 B12 B8 100.4(4) . . . . ?
B6 B11 B12 B7 37.1(4) . . . . ?
B5 B11 B12 B7 101.2(4) . . . . ?
B10 B11 B12 B7 139.0(4) . . . . ?
B6 B11 B12 B9 -64.1(5) . . . . ?
B7 B11 B12 B9 -101.3(4) . . . . ?
B5 B11 B12 B9 -0.1(5) . . . . ?
B10 B11 B12 B9 37.8(4) . . . . ?
B6 B11 B12 B10 -101.9(4) . . . . ?
B7 B11 B12 B10 -139.0(4) . . . . ?
B5 B11 B12 B10 -37.8(4) . . . . ?
B4 B10 B12 B8 -1.2(5) . . . . ?
B5 B10 B12 B8 -64.7(5) . . . . ?
B11 B10 B12 B8 -101.7(4) . . . . ?
B9 B10 B12 B8 36.3(4) . . . . ?
B4 B10 B12 B7 64.1(5) . . . . ?
B5 B10 B12 B7 0.6(5) . . . . ?
B11 B10 B12 B7 -36.4(4) . . . . ?
B9 B10 B12 B7 101.6(4) . . . . ?
B4 B10 B12 B9 -37.6(4) . . . . ?
B5 B10 B12 B9 -101.0(4) . . . . ?
B11 B10 B12 B9 -138.0(4) . . . . ?
B4 B10 B12 B11 100.5(4) . . . . ?
B5 B10 B12 B11 37.0(4) . . . . ?
B9 B10 B12 B11 138.0(4) . . . . ?
B9 B4 C1 C2 0.3(5) . . . . ?
B10 B4 C1 C2 63.9(5) . . . . ?
B5 B4 C1 C2 104.2(4) . . . . ?
B3 B4 C1 C2 -39.2(4) . . . . ?
B9 B4 C1 B5 -104.0(4) . . . . ?
B10 B4 C1 B5 -40.3(4) . . . . ?
B3 B4 C1 B5 -143.4(4) . . . . ?
B9 B4 C1 B6 -66.7(5) . . . . ?
B10 B4 C1 B6 -3.0(5) . . . . ?
B5 B4 C1 B6 37.3(4) . . . . ?
B3 B4 C1 B6 -106.1(4) . . . . ?
B9 B4 C1 B3 39.4(4) . . . . ?
B10 B4 C1 B3 103.1(4) . . . . ?
B5 B4 C1 B3 143.4(4) . . . . ?
B9 B4 C1 S1 147.9(4) . . . . ?
B10 B4 C1 S1 -148.4(4) . . . . ?
B5 B4 C1 S1 -108.1(4) . . . . ?
B3 B4 C1 S1 108.5(4) . . . . ?
B11 B5 C1 C2 -3.9(5) . . . . ?
B6 B5 C1 C2 36.1(3) . . . . ?
B10 B5 C1 C2 -66.7(5) . . . . ?
B4 B5 C1 C2 -106.1(4) . . . . ?
B11 B5 C1 B4 102.2(4) . . . . ?
B6 B5 C1 B4 142.2(4) . . . . ?
B10 B5 C1 B4 39.4(4) . . . . ?
B11 B5 C1 B6 -40.0(4) . . . . ?
B10 B5 C1 B6 -102.8(4) . . . . ?
B4 B5 C1 B6 -142.2(4) . . . . ?
B11 B5 C1 B3 65.4(5) . . . . ?
B6 B5 C1 B3 105.4(4) . . . . ?
B10 B5 C1 B3 2.6(5) . . . . ?
B4 B5 C1 B3 -36.8(4) . . . . ?
B11 B5 C1 S1 -140.5(3) . . . . ?
B6 B5 C1 S1 -100.5(4) . . . . ?
B10 B5 C1 S1 156.7(3) . . . . ?
B4 B5 C1 S1 117.3(4) . . . . ?
B7 B6 C1 C2 -38.0(3) . . . . ?
B11 B6 C1 C2 -100.6(4) . . . . ?
B5 B6 C1 C2 -141.0(4) . . . . ?
C2 B6 C1 B4 103.4(4) . . . . ?
B7 B6 C1 B4 65.4(5) . . . . ?
B11 B6 C1 B4 2.7(5) . . . . ?
B5 B6 C1 B4 -37.7(4) . . . . ?
C2 B6 C1 B5 141.0(4) . . . . ?
B7 B6 C1 B5 103.0(4) . . . . ?
B11 B6 C1 B5 40.4(4) . . . . ?
C2 B6 C1 B3 32.1(4) . . . . ?
B7 B6 C1 B3 -6.0(5) . . . . ?
B11 B6 C1 B3 -68.6(5) . . . . ?
B5 B6 C1 B3 -109.0(4) . . . . ?
C2 B6 C1 S1 -106.6(3) . . . . ?
B7 B6 C1 S1 -144.6(3) . . . . ?
B11 B6 C1 S1 152.8(3) . . . . ?
B5 B6 C1 S1 112.4(4) . . . . ?
B8 B3 C1 C2 37.8(3) . . . . ?
B9 B3 C1 C2 99.6(4) . . . . ?
B4 B3 C1 C2 139.2(4) . . . . ?
B8 B3 C1 B4 -101.4(4) . . . . ?
C2 B3 C1 B4 -139.2(4) . . . . ?
B9 B3 C1 B4 -39.6(4) . . . . ?
B8 B3 C1 B5 -64.4(5) . . . . ?
C2 B3 C1 B5 -102.2(4) . . . . ?
B9 B3 C1 B5 -2.7(5) . . . . ?
B4 B3 C1 B5 36.9(4) . . . . ?
B8 B3 C1 B6 6.5(5) . . . . ?
C2 B3 C1 B6 -31.3(4) . . . . ?
B9 B3 C1 B6 68.2(5) . . . . ?
B4 B3 C1 B6 107.8(4) . . . . ?
B8 B3 C1 S1 141.6(3) . . . . ?
C2 B3 C1 S1 103.8(4) . . . . ?
B9 B3 C1 S1 -156.7(3) . . . . ?
B4 B3 C1 S1 -117.1(4) . . . . ?
B4 C1 C2 B6 -107.3(4) . . . . ?
B5 C1 C2 B6 -37.2(4) . . . . ?
B3 C1 C2 B6 -147.0(4) . . . . ?
S1 C1 C2 B6 101.4(4) . . . . ?
B4 C1 C2 B7 -66.8(5) . . . . ?
B5 C1 C2 B7 3.3(5) . . . . ?
B6 C1 C2 B7 40.6(3) . . . . ?
B3 C1 C2 B7 -106.5(4) . . . . ?
S1 C1 C2 B7 142.0(3) . . . . ?
B4 C1 C2 B8 0.6(5) . . . . ?
B5 C1 C2 B8 70.7(4) . . . . ?
B6 C1 C2 B8 107.9(4) . . . . ?
B3 C1 C2 B8 -39.1(4) . . . . ?
S1 C1 C2 B8 -150.6(3) . . . . ?
B4 C1 C2 B3 39.7(4) . . . . ?
B5 C1 C2 B3 109.8(4) . . . . ?
B6 C1 C2 B3 147.0(4) . . . . ?
S1 C1 C2 B3 -111.6(4) . . . . ?
B4 C1 C2 S2 144.8(3) . . . . ?
B5 C1 C2 S2 -145.1(3) . . . . ?
B6 C1 C2 S2 -107.9(4) . . . . ?
B3 C1 C2 S2 105.1(4) . . . . ?
S1 C1 C2 S2 -6.4(5) . . . . ?
B7 B6 C2 C1 136.3(4) . . . . ?
B11 B6 C2 C1 96.5(4) . . . . ?
B5 B6 C2 C1 33.8(3) . . . . ?
C1 B6 C2 B7 -136.3(4) . . . . ?
B11 B6 C2 B7 -39.8(4) . . . . ?
B5 B6 C2 B7 -102.5(4) . . . . ?
C1 B6 C2 B8 -98.9(4) . . . . ?
B7 B6 C2 B8 37.4(4) . . . . ?
B11 B6 C2 B8 -2.4(5) . . . . ?
B5 B6 C2 B8 -65.1(4) . . . . ?
C1 B6 C2 B3 -32.0(4) . . . . ?
B7 B6 C2 B3 104.3(4) . . . . ?
B11 B6 C2 B3 64.5(5) . . . . ?
B5 B6 C2 B3 1.8(5) . . . . ?
C1 B6 C2 S2 110.2(4) . . . . ?
B7 B6 C2 S2 -113.5(4) . . . . ?
B11 B6 C2 S2 -153.4(3) . . . . ?
B5 B6 C2 S2 144.0(3) . . . . ?
B6 B7 C2 C1 -40.7(4) . . . . ?
B12 B7 C2 C1 62.6(4) . . . . ?
B11 B7 C2 C1 -1.2(5) . . . . ?
B8 B7 C2 C1 100.8(4) . . . . ?
B12 B7 C2 B6 103.3(4) . . . . ?
B11 B7 C2 B6 39.5(4) . . . . ?
B8 B7 C2 B6 141.5(4) . . . . ?
B6 B7 C2 B8 -141.5(4) . . . . ?
B12 B7 C2 B8 -38.2(4) . . . . ?
B11 B7 C2 B8 -102.0(4) . . . . ?
B6 B7 C2 B3 -107.4(4) . . . . ?
B12 B7 C2 B3 -4.1(5) . . . . ?
B11 B7 C2 B3 -67.9(5) . . . . ?
B8 B7 C2 B3 34.1(4) . . . . ?
B6 B7 C2 S2 106.7(4) . . . . ?
B12 B7 C2 S2 -150.0(4) . . . . ?
B11 B7 C2 S2 146.2(4) . . . . ?
B8 B7 C2 S2 -111.8(4) . . . . ?
B3 B8 C2 C1 39.7(4) . . . . ?
B9 B8 C2 C1 -1.2(5) . . . . ?
B12 B8 C2 C1 -65.6(4) . . . . ?
B7 B8 C2 C1 -104.0(4) . . . . ?
B3 B8 C2 B6 106.7(4) . . . . ?
B9 B8 C2 B6 65.8(5) . . . . ?
B12 B8 C2 B6 1.5(5) . . . . ?
B7 B8 C2 B6 -37.0(4) . . . . ?
B3 B8 C2 B7 143.7(4) . . . . ?
B9 B8 C2 B7 102.8(4) . . . . ?
B12 B8 C2 B7 38.4(4) . . . . ?
B9 B8 C2 B3 -40.9(4) . . . . ?
B12 B8 C2 B3 -105.3(4) . . . . ?
B7 B8 C2 B3 -143.7(4) . . . . ?
B3 B8 C2 S2 -103.5(4) . . . . ?
B9 B8 C2 S2 -144.4(3) . . . . ?
B12 B8 C2 S2 151.2(3) . . . . ?
B7 B8 C2 S2 112.8(4) . . . . ?
B8 B3 C2 C1 -136.4(4) . . . . ?
B9 B3 C2 C1 -95.9(4) . . . . ?
B4 B3 C2 C1 -34.3(3) . . . . ?
C1 B3 C2 B6 32.2(4) . . . . ?
B8 B3 C2 B6 -104.1(4) . . . . ?
B9 B3 C2 B6 -63.7(5) . . . . ?
B4 B3 C2 B6 -2.0(5) . . . . ?
C1 B3 C2 B7 101.1(4) . . . . ?
B8 B3 C2 B7 -35.2(4) . . . . ?
B9 B3 C2 B7 5.2(5) . . . . ?
B4 B3 C2 B7 66.9(4) . . . . ?
C1 B3 C2 B8 136.4(4) . . . . ?
B9 B3 C2 B8 40.4(4) . . . . ?
B4 B3 C2 B8 102.1(4) . . . . ?
C1 B3 C2 S2 -110.7(3) . . . . ?
B8 B3 C2 S2 113.0(4) . . . . ?
B9 B3 C2 S2 153.4(3) . . . . ?
B4 B3 C2 S2 -144.9(3) . . . . ?
O1 C3 C4 C5 129.7(5) . . . . ?
C9 C3 C4 C5 -46.0(6) . . . . ?
O1 C3 C4 Co1 -47.4(6) . . . . ?
C9 C3 C4 Co1 136.8(4) . . . . ?
C3 C4 C5 C6 -175.1(4) . . . . ?
Co1 C4 C5 C6 1.8(7) . . . . ?
C4 C5 C6 C7 -21.4(8) . . . . ?
C5 C6 C7 C8 174.5(4) . . . . ?
C5 C6 C7 S1 6.8(7) . . . . ?
C6 C7 C8 O2 -146.0(5) . . . . ?
S1 C7 C8 O2 22.5(6) . . . . ?
C6 C7 C8 C19 30.8(6) . . . . ?
S1 C7 C8 C19 -160.7(3) . . . . ?
O1 C3 C9 C13 155.6(5) . . . . ?
C4 C3 C9 C13 -28.5(7) . . . . ?
O1 C3 C9 C10 -21.3(7) . . . . ?
C4 C3 C9 C10 154.6(4) . . . . ?
O1 C3 C9 Fe1 63.6(6) . . . . ?
C4 C3 C9 Fe1 -120.5(4) . . . . ?
C13 C9 C10 C11 1.3(5) . . . . ?
C3 C9 C10 C11 178.8(4) . . . . ?
Fe1 C9 C10 C11 60.9(3) . . . . ?
C13 C9 C10 Fe1 -59.6(3) . . . . ?
C3 C9 C10 Fe1 117.9(4) . . . . ?
C9 C10 C11 C12 -2.0(5) . . . . ?
Fe1 C10 C11 C12 57.4(3) . . . . ?
C9 C10 C11 Fe1 -59.4(3) . . . . ?
C10 C11 C12 C13 1.9(6) . . . . ?
Fe1 C11 C12 C13 58.9(3) . . . . ?
C10 C11 C12 Fe1 -57.0(3) . . . . ?
C10 C9 C13 C12 -0.1(5) . . . . ?
C3 C9 C13 C12 -177.3(5) . . . . ?
Fe1 C9 C13 C12 -59.0(3) . . . . ?
C10 C9 C13 Fe1 58.9(3) . . . . ?
C3 C9 C13 Fe1 -118.3(5) . . . . ?
C11 C12 C13 C9 -1.1(5) . . . . ?
Fe1 C12 C13 C9 58.4(3) . . . . ?
C11 C12 C13 Fe1 -59.5(3) . . . . ?
C18 C14 C15 C16 -0.1(6) . . . . ?
Fe1 C14 C15 C16 -59.5(3) . . . . ?
C18 C14 C15 Fe1 59.5(3) . . . . ?
C14 C15 C16 C17 0.4(6) . . . . ?
Fe1 C15 C16 C17 -58.3(4) . . . . ?
C14 C15 C16 Fe1 58.8(3) . . . . ?
C15 C16 C17 C18 -0.6(6) . . . . ?
Fe1 C16 C17 C18 -58.7(4) . . . . ?
C15 C16 C17 Fe1 58.1(4) . . . . ?
C15 C14 C18 C17 -0.3(6) . . . . ?
Fe1 C14 C18 C17 59.4(4) . . . . ?
C15 C14 C18 Fe1 -59.8(3) . . . . ?
C16 C17 C18 C14 0.6(6) . . . . ?
Fe1 C17 C18 C14 -59.0(4) . . . . ?
C16 C17 C18 Fe1 59.6(4) . . . . ?
O2 C8 C19 C20 -151.1(6) . . . . ?
C7 C8 C19 C20 32.3(8) . . . . ?
O2 C8 C19 C23 27.1(8) . . . . ?
C7 C8 C19 C23 -149.5(5) . . . . ?
O2 C8 C19 Fe2 -58.7(6) . . . . ?
C7 C8 C19 Fe2 124.7(4) . . . . ?
C23 C19 C20 C21 0.5(6) . . . . ?
C8 C19 C20 C21 178.8(5) . . . . ?
Fe2 C19 C20 C21 59.1(4) . . . . ?
C23 C19 C20 Fe2 -58.6(4) . . . . ?
C8 C19 C20 Fe2 119.8(6) . . . . ?
C19 C20 C21 C22 0.9(6) . . . . ?
Fe2 C20 C21 C22 59.7(4) . . . . ?
C19 C20 C21 Fe2 -58.7(4) . . . . ?
C20 C21 C22 C23 -2.0(6) . . . . ?
Fe2 C21 C22 C23 57.2(4) . . . . ?
C20 C21 C22 Fe2 -59.2(4) . . . . ?
C20 C19 C23 C22 -1.6(6) . . . . ?
C8 C19 C23 C22 179.9(4) . . . . ?
Fe2 C19 C23 C22 -60.0(3) . . . . ?
C20 C19 C23 Fe2 58.5(4) . . . . ?
C8 C19 C23 Fe2 -120.1(5) . . . . ?
C21 C22 C23 C19 2.2(6) . . . . ?
Fe2 C22 C23 C19 60.0(4) . . . . ?
C21 C22 C23 Fe2 -57.9(4) . . . . ?
C28 C24 C25 C26 -1.6(6) . . . . ?
Fe2 C24 C25 C26 -59.9(4) . . . . ?
C28 C24 C25 Fe2 58.3(4) . . . . ?
C24 C25 C26 C27 3.6(6) . . . . ?
Fe2 C25 C26 C27 -56.4(4) . . . . ?
C24 C25 C26 Fe2 60.0(4) . . . . ?
C25 C26 C27 C28 -4.1(6) . . . . ?
Fe2 C26 C27 C28 -60.6(3) . . . . ?
C25 C26 C27 Fe2 56.5(4) . . . . ?
C25 C24 C28 C27 -0.8(6) . . . . ?
Fe2 C24 C28 C27 58.2(4) . . . . ?
C25 C24 C28 Fe2 -59.1(4) . . . . ?
C26 C27 C28 C24 3.0(6) . . . . ?
Fe2 C27 C28 C24 -58.3(4) . . . . ?
C26 C27 C28 Fe2 61.3(4) . . . . ?
C33 C29 C30 C31 -2.5(5) . . . . ?
C34 C29 C30 C31 171.2(4) . . . . ?
Co1 C29 C30 C31 -63.6(3) . . . . ?
C33 C29 C30 C35 -176.3(4) . . . . ?
C34 C29 C30 C35 -2.6(7) . . . . ?
Co1 C29 C30 C35 122.6(4) . . . . ?
C33 C29 C30 Co1 61.1(3) . . . . ?
C34 C29 C30 Co1 -125.2(5) . . . . ?
C29 C30 C31 C32 5.6(5) . . . . ?
C35 C30 C31 C32 178.8(4) . . . . ?
Co1 C30 C31 C32 -57.7(3) . . . . ?
C29 C30 C31 C36 -168.2(4) . . . . ?
C35 C30 C31 C36 5.0(8) . . . . ?
Co1 C30 C31 C36 128.5(5) . . . . ?
C29 C30 C31 Co1 63.3(3) . . . . ?
C35 C30 C31 Co1 -123.5(5) . . . . ?
C30 C31 C32 C33 -6.5(5) . . . . ?
C36 C31 C32 C33 167.4(4) . . . . ?
Co1 C31 C32 C33 -64.3(3) . . . . ?
C30 C31 C32 C37 -171.9(4) . . . . ?
C36 C31 C32 C37 2.0(8) . . . . ?
Co1 C31 C32 C37 130.3(5) . . . . ?
C30 C31 C32 Co1 57.8(3) . . . . ?
C36 C31 C32 Co1 -128.3(5) . . . . ?
C30 C29 C33 C32 -1.6(5) . . . . ?
C34 C29 C33 C32 -175.3(4) . . . . ?
Co1 C29 C33 C32 56.7(3) . . . . ?
C30 C29 C33 C38 177.9(4) . . . . ?
C34 C29 C33 C38 4.2(8) . . . . ?
Co1 C29 C33 C38 -123.8(5) . . . . ?
C30 C29 C33 Co1 -58.3(3) . . . . ?
C34 C29 C33 Co1 128.0(5) . . . . ?
C31 C32 C33 C29 4.9(5) . . . . ?
C37 C32 C33 C29 171.0(4) . . . . ?
Co1 C32 C33 C29 -58.3(3) . . . . ?
C31 C32 C33 C38 -174.6(4) . . . . ?
C37 C32 C33 C38 -8.5(7) . . . . ?
Co1 C32 C33 C38 122.2(4) . . . . ?
C31 C32 C33 Co1 63.2(3) . . . . ?
C37 C32 C33 Co1 -130.7(5) . . . . ?
C5 C4 Co1 C30 -74.1(5) . . . . ?
C3 C4 Co1 C30 102.6(4) . . . . ?
C5 C4 Co1 C32 -146.6(4) . . . . ?
C3 C4 Co1 C32 30.1(4) . . . . ?
C5 C4 Co1 C31 -108.0(4) . . . . ?
C3 C4 Co1 C31 68.7(4) . . . . ?
C5 C4 Co1 C29 -73.0(6) . . . . ?
C3 C4 Co1 C29 103.7(5) . . . . ?
C5 C4 Co1 C33 -157.7(4) . . . . ?
C3 C4 Co1 C33 18.9(6) . . . . ?
C5 C4 Co1 S1 19.6(4) . . . . ?
C3 C4 Co1 S1 -163.8(3) . . . . ?
C5 C4 Co1 S2 113.1(4) . . . . ?
C3 C4 Co1 S2 -70.3(3) . . . . ?
C31 C30 Co1 C4 -63.7(3) . . . . ?
C29 C30 Co1 C4 179.3(3) . . . . ?
C35 C30 Co1 C4 62.3(5) . . . . ?
C31 C30 Co1 C32 36.8(3) . . . . ?
C29 C30 Co1 C32 -80.2(3) . . . . ?
C35 C30 Co1 C32 162.8(5) . . . . ?
C29 C30 Co1 C31 -117.1(4) . . . . ?
C35 C30 Co1 C31 126.0(6) . . . . ?
C31 C30 Co1 C29 117.1(4) . . . . ?
C35 C30 Co1 C29 -117.0(6) . . . . ?
C31 C30 Co1 C33 80.6(3) . . . . ?
C29 C30 Co1 C33 -36.5(3) . . . . ?
C35 C30 Co1 C33 -153.4(5) . . . . ?
C31 C30 Co1 S1 -159.5(3) . . . . ?
C29 C30 Co1 S1 83.5(3) . . . . ?
C35 C30 Co1 S1 -33.5(5) . . . . ?
C31 C30 Co1 S2 97.0(4) . . . . ?
C29 C30 Co1 S2 -20.1(5) . . . . ?
C35 C30 Co1 S2 -137.0(4) . . . . ?
C31 C32 Co1 C4 74.7(3) . . . . ?
C33 C32 Co1 C4 -170.7(3) . . . . ?
C37 C32 Co1 C4 -50.0(5) . . . . ?
C31 C32 Co1 C30 -35.2(3) . . . . ?
C33 C32 Co1 C30 79.5(3) . . . . ?
C37 C32 Co1 C30 -159.8(6) . . . . ?
C33 C32 Co1 C31 114.6(4) . . . . ?
C37 C32 Co1 C31 -124.6(6) . . . . ?
C31 C32 Co1 C29 -79.6(3) . . . . ?
C33 C32 Co1 C29 35.0(3) . . . . ?
C37 C32 Co1 C29 155.7(5) . . . . ?
C31 C32 Co1 C33 -114.6(4) . . . . ?
C37 C32 Co1 C33 120.7(6) . . . . ?
C31 C32 Co1 S1 -73.5(4) . . . . ?
C33 C32 Co1 S1 41.2(4) . . . . ?
C37 C32 Co1 S1 161.9(3) . . . . ?
C31 C32 Co1 S2 164.2(3) . . . . ?
C33 C32 Co1 S2 -81.2(3) . . . . ?
C37 C32 Co1 S2 39.5(5) . . . . ?
C30 C31 Co1 C4 125.3(3) . . . . ?
C32 C31 Co1 C4 -113.4(3) . . . . ?
C36 C31 Co1 C4 5.2(5) . . . . ?
C32 C31 Co1 C30 121.3(4) . . . . ?
C36 C31 Co1 C30 -120.1(6) . . . . ?
C30 C31 Co1 C32 -121.3(4) . . . . ?
C36 C31 Co1 C32 118.6(6) . . . . ?
C30 C31 Co1 C29 -39.5(3) . . . . ?
C32 C31 Co1 C29 81.7(3) . . . . ?
C36 C31 Co1 C29 -159.7(5) . . . . ?
C30 C31 Co1 C33 -81.4(3) . . . . ?
C32 C31 Co1 C33 39.9(3) . . . . ?
C36 C31 Co1 C33 158.5(5) . . . . ?
C30 C31 Co1 S1 26.0(3) . . . . ?
C32 C31 Co1 S1 147.2(2) . . . . ?
C36 C31 Co1 S1 -94.2(5) . . . . ?
C30 C31 Co1 S2 -145.4(2) . . . . ?
C32 C31 Co1 S2 -24.1(4) . . . . ?
C36 C31 Co1 S2 94.5(5) . . . . ?
C33 C29 Co1 C4 -119.8(5) . . . . ?
C30 C29 Co1 C4 -1.6(6) . . . . ?
C34 C29 Co1 C4 117.7(5) . . . . ?
C33 C29 Co1 C30 -118.2(4) . . . . ?
C34 C29 Co1 C30 119.3(6) . . . . ?
C33 C29 Co1 C32 -36.8(3) . . . . ?
C30 C29 Co1 C32 81.4(3) . . . . ?
C34 C29 Co1 C32 -159.3(5) . . . . ?
C33 C29 Co1 C31 -80.9(3) . . . . ?
C30 C29 Co1 C31 37.3(3) . . . . ?
C34 C29 Co1 C31 156.5(5) . . . . ?
C30 C29 Co1 C33 118.2(4) . . . . ?
C34 C29 Co1 C33 -122.6(6) . . . . ?
C33 C29 Co1 S1 146.0(3) . . . . ?
C30 C29 Co1 S1 -95.8(3) . . . . ?
C34 C29 Co1 S1 23.4(4) . . . . ?
C33 C29 Co1 S2 53.4(3) . . . . ?
C30 C29 Co1 S2 171.6(2) . . . . ?
C34 C29 Co1 S2 -69.1(5) . . . . ?
C29 C33 Co1 C4 137.9(4) . . . . ?
C32 C33 Co1 C4 16.6(5) . . . . ?
C38 C33 Co1 C4 -99.7(5) . . . . ?
C29 C33 Co1 C30 39.0(3) . . . . ?
C32 C33 Co1 C30 -82.3(3) . . . . ?
C38 C33 Co1 C30 161.5(5) . . . . ?
C29 C33 Co1 C32 121.3(4) . . . . ?
C38 C33 Co1 C32 -116.3(6) . . . . ?
C29 C33 Co1 C31 81.2(3) . . . . ?
C32 C33 Co1 C31 -40.1(3) . . . . ?
C38 C33 Co1 C31 -156.4(5) . . . . ?
C32 C33 Co1 C29 -121.3(4) . . . . ?
C38 C33 Co1 C29 122.5(6) . . . . ?
C29 C33 Co1 S1 -39.1(3) . . . . ?
C32 C33 Co1 S1 -160.4(2) . . . . ?
C38 C33 Co1 S1 83.4(5) . . . . ?
C29 C33 Co1 S2 -134.9(3) . . . . ?
C32 C33 Co1 S2 103.8(3) . . . . ?
C38 C33 Co1 S2 -12.5(5) . . . . ?
C13 C9 Fe1 C10 119.6(4) . . . . ?
C3 C9 Fe1 C10 -114.7(5) . . . . ?
C13 C9 Fe1 C14 -122.2(3) . . . . ?
C10 C9 Fe1 C14 118.2(3) . . . . ?
C3 C9 Fe1 C14 3.4(4) . . . . ?
C13 C9 Fe1 C18 -81.2(3) . . . . ?
C10 C9 Fe1 C18 159.2(3) . . . . ?
C3 C9 Fe1 C18 44.4(5) . . . . ?
C10 C9 Fe1 C13 -119.6(4) . . . . ?
C3 C9 Fe1 C13 125.6(5) . . . . ?
C13 C9 Fe1 C12 37.9(3) . . . . ?
C10 C9 Fe1 C12 -81.7(3) . . . . ?
C3 C9 Fe1 C12 163.6(4) . . . . ?
C13 C9 Fe1 C16 167.2(6) . . . . ?
C10 C9 Fe1 C16 47.6(7) . . . . ?
C3 C9 Fe1 C16 -67.1(8) . . . . ?
C13 C9 Fe1 C15 -164.2(3) . . . . ?
C10 C9 Fe1 C15 76.1(3) . . . . ?
C3 C9 Fe1 C15 -38.6(5) . . . . ?
C13 C9 Fe1 C17 -49.3(7) . . . . ?
C10 C9 Fe1 C17 -168.9(6) . . . . ?
C3 C9 Fe1 C17 76.4(7) . . . . ?
C13 C9 Fe1 C11 81.9(3) . . . . ?
C10 C9 Fe1 C11 -37.8(3) . . . . ?
C3 C9 Fe1 C11 -152.5(4) . . . . ?
C11 C10 Fe1 C9 -118.2(4) . . . . ?
C11 C10 Fe1 C14 162.4(3) . . . . ?
C9 C10 Fe1 C14 -79.5(3) . . . . ?
C11 C10 Fe1 C18 -169.0(5) . . . . ?
C9 C10 Fe1 C18 -50.8(6) . . . . ?
C11 C10 Fe1 C13 -80.8(3) . . . . ?
C9 C10 Fe1 C13 37.4(3) . . . . ?
C11 C10 Fe1 C12 -36.7(3) . . . . ?
C9 C10 Fe1 C12 81.4(3) . . . . ?
C11 C10 Fe1 C16 79.8(4) . . . . ?
C9 C10 Fe1 C16 -162.0(3) . . . . ?
C11 C10 Fe1 C15 120.5(3) . . . . ?
C9 C10 Fe1 C15 -121.3(3) . . . . ?
C11 C10 Fe1 C17 50.1(7) . . . . ?
C9 C10 Fe1 C17 168.3(6) . . . . ?
C9 C10 Fe1 C11 118.2(4) . . . . ?
C18 C14 Fe1 C9 119.9(3) . . . . ?
C15 C14 Fe1 C9 -120.5(3) . . . . ?
C18 C14 Fe1 C10 163.1(3) . . . . ?
C15 C14 Fe1 C10 -77.3(4) . . . . ?
C15 C14 Fe1 C18 119.7(5) . . . . ?
C18 C14 Fe1 C13 78.6(4) . . . . ?
C15 C14 Fe1 C13 -161.8(3) . . . . ?
C18 C14 Fe1 C12 48.8(8) . . . . ?
C15 C14 Fe1 C12 168.5(5) . . . . ?
C18 C14 Fe1 C16 -81.1(4) . . . . ?
C15 C14 Fe1 C16 38.5(3) . . . . ?
C18 C14 Fe1 C15 -119.7(5) . . . . ?
C18 C14 Fe1 C17 -37.5(3) . . . . ?
C15 C14 Fe1 C17 82.1(3) . . . . ?
C18 C14 Fe1 C11 -167.4(5) . . . . ?
C15 C14 Fe1 C11 -47.7(7) . . . . ?
C14 C18 Fe1 C9 -77.1(4) . . . . ?
C17 C18 Fe1 C9 162.5(3) . . . . ?
C14 C18 Fe1 C10 -39.7(7) . . . . ?
C17 C18 Fe1 C10 -160.2(5) . . . . ?
C17 C18 Fe1 C14 -120.4(5) . . . . ?
C14 C18 Fe1 C13 -120.0(3) . . . . ?
C17 C18 Fe1 C13 119.6(3) . . . . ?
C14 C18 Fe1 C12 -162.0(3) . . . . ?
C17 C18 Fe1 C12 77.5(4) . . . . ?
C14 C18 Fe1 C16 82.2(4) . . . . ?
C17 C18 Fe1 C16 -38.2(3) . . . . ?
C14 C18 Fe1 C15 38.0(3) . . . . ?
C17 C18 Fe1 C15 -82.4(4) . . . . ?
C14 C18 Fe1 C17 120.4(5) . . . . ?
C14 C18 Fe1 C11 163.8(6) . . . . ?
C17 C18 Fe1 C11 43.3(8) . . . . ?
C12 C13 Fe1 C9 119.2(4) . . . . ?
C9 C13 Fe1 C10 -38.4(3) . . . . ?
C12 C13 Fe1 C10 80.9(3) . . . . ?
C9 C13 Fe1 C14 75.5(4) . . . . ?
C12 C13 Fe1 C14 -165.3(3) . . . . ?
C9 C13 Fe1 C18 117.3(3) . . . . ?
C12 C13 Fe1 C18 -123.5(3) . . . . ?
C9 C13 Fe1 C12 -119.2(4) . . . . ?
C9 C13 Fe1 C16 -167.5(6) . . . . ?
C12 C13 Fe1 C16 -48.3(7) . . . . ?
C9 C13 Fe1 C15 40.2(7) . . . . ?
C12 C13 Fe1 C15 159.4(6) . . . . ?
C9 C13 Fe1 C17 160.3(3) . . . . ?
C12 C13 Fe1 C17 -80.5(4) . . . . ?
C9 C13 Fe1 C11 -81.6(3) . . . . ?
C12 C13 Fe1 C11 37.6(3) . . . . ?
C11 C12 Fe1 C9 81.6(3) . . . . ?
C13 C12 Fe1 C9 -37.8(3) . . . . ?
C11 C12 Fe1 C10 36.3(3) . . . . ?
C13 C12 Fe1 C10 -83.1(3) . . . . ?
C11 C12 Fe1 C14 158.9(6) . . . . ?
C13 C12 Fe1 C14 39.5(7) . . . . ?
C11 C12 Fe1 C18 -164.5(3) . . . . ?
C13 C12 Fe1 C18 76.1(4) . . . . ?
C11 C12 Fe1 C13 119.4(4) . . . . ?
C11 C12 Fe1 C16 -79.4(3) . . . . ?
C13 C12 Fe1 C16 161.2(3) . . . . ?
C11 C12 Fe1 C15 -41.3(6) . . . . ?
C13 C12 Fe1 C15 -160.7(5) . . . . ?
C11 C12 Fe1 C17 -121.7(3) . . . . ?
C13 C12 Fe1 C17 118.9(3) . . . . ?
C13 C12 Fe1 C11 -119.4(4) . . . . ?
C17 C16 Fe1 C9 159.9(6) . . . . ?
C15 C16 Fe1 C9 38.3(8) . . . . ?
C17 C16 Fe1 C10 -164.2(3) . . . . ?
C15 C16 Fe1 C10 74.2(4) . . . . ?
C17 C16 Fe1 C14 82.6(4) . . . . ?
C15 C16 Fe1 C14 -38.9(3) . . . . ?
C17 C16 Fe1 C18 39.0(4) . . . . ?
C15 C16 Fe1 C18 -82.6(4) . . . . ?
C17 C16 Fe1 C13 -43.7(8) . . . . ?
C15 C16 Fe1 C13 -165.3(6) . . . . ?
C17 C16 Fe1 C12 -79.5(4) . . . . ?
C15 C16 Fe1 C12 158.9(3) . . . . ?
C17 C16 Fe1 C15 121.6(5) . . . . ?
C15 C16 Fe1 C17 -121.6(5) . . . . ?
C17 C16 Fe1 C11 -122.1(4) . . . . ?
C15 C16 Fe1 C11 116.3(3) . . . . ?
C16 C15 Fe1 C9 -165.1(3) . . . . ?
C14 C15 Fe1 C9 77.2(4) . . . . ?
C16 C15 Fe1 C10 -122.8(3) . . . . ?
C14 C15 Fe1 C10 119.5(3) . . . . ?
C16 C15 Fe1 C14 117.8(5) . . . . ?
C16 C15 Fe1 C18 80.6(4) . . . . ?
C14 C15 Fe1 C18 -37.1(3) . . . . ?
C16 C15 Fe1 C13 165.1(6) . . . . ?
C14 C15 Fe1 C13 47.3(7) . . . . ?
C16 C15 Fe1 C12 -52.1(7) . . . . ?
C14 C15 Fe1 C12 -169.9(5) . . . . ?
C14 C15 Fe1 C16 -117.8(5) . . . . ?
C16 C15 Fe1 C17 36.2(3) . . . . ?
C14 C15 Fe1 C17 -81.5(3) . . . . ?
C16 C15 Fe1 C11 -82.3(4) . . . . ?
C14 C15 Fe1 C11 159.9(3) . . . . ?
C16 C17 Fe1 C9 -161.1(5) . . . . ?
C18 C17 Fe1 C9 -43.3(7) . . . . ?
C16 C17 Fe1 C10 40.2(8) . . . . ?
C18 C17 Fe1 C10 158.0(5) . . . . ?
C16 C17 Fe1 C14 -81.1(4) . . . . ?
C18 C17 Fe1 C14 36.7(3) . . . . ?
C16 C17 Fe1 C18 -117.8(5) . . . . ?
C16 C17 Fe1 C13 162.7(3) . . . . ?
C18 C17 Fe1 C13 -79.5(4) . . . . ?
C16 C17 Fe1 C12 119.6(4) . . . . ?
C18 C17 Fe1 C12 -122.6(3) . . . . ?
C18 C17 Fe1 C16 117.8(5) . . . . ?
C16 C17 Fe1 C15 -36.6(4) . . . . ?
C18 C17 Fe1 C15 81.1(4) . . . . ?
C16 C17 Fe1 C11 77.2(4) . . . . ?
C18 C17 Fe1 C11 -165.0(3) . . . . ?
C10 C11 Fe1 C9 39.3(3) . . . . ?
C12 C11 Fe1 C9 -82.0(3) . . . . ?
C12 C11 Fe1 C10 -121.3(4) . . . . ?
C10 C11 Fe1 C14 -41.1(7) . . . . ?
C12 C11 Fe1 C14 -162.4(5) . . . . ?
C10 C11 Fe1 C18 166.0(6) . . . . ?
C12 C11 Fe1 C18 44.7(8) . . . . ?
C10 C11 Fe1 C13 83.5(3) . . . . ?
C12 C11 Fe1 C13 -37.9(3) . . . . ?
C10 C11 Fe1 C12 121.3(4) . . . . ?
C10 C11 Fe1 C16 -118.9(3) . . . . ?
C12 C11 Fe1 C16 119.8(3) . . . . ?
C10 C11 Fe1 C15 -75.8(4) . . . . ?
C12 C11 Fe1 C15 162.9(3) . . . . ?
C10 C11 Fe1 C17 -160.7(3) . . . . ?
C12 C11 Fe1 C17 78.0(3) . . . . ?
C20 C19 Fe2 C21 -37.4(3) . . . . ?
C23 C19 Fe2 C21 83.5(4) . . . . ?
C8 C19 Fe2 C21 -162.8(5) . . . . ?
C23 C19 Fe2 C20 120.9(4) . . . . ?
C8 C19 Fe2 C20 -125.5(5) . . . . ?
C20 C19 Fe2 C28 162.2(3) . . . . ?
C23 C19 Fe2 C28 -76.9(4) . . . . ?
C8 C19 Fe2 C28 36.7(5) . . . . ?
C20 C19 Fe2 C24 118.9(3) . . . . ?
C23 C19 Fe2 C24 -120.2(4) . . . . ?
C8 C19 Fe2 C24 -6.5(5) . . . . ?
C20 C19 Fe2 C27 -157.5(5) . . . . ?
C23 C19 Fe2 C27 -36.6(7) . . . . ?
C8 C19 Fe2 C27 77.1(7) . . . . ?
C20 C19 Fe2 C23 -120.9(4) . . . . ?
C8 C19 Fe2 C23 113.7(5) . . . . ?
C20 C19 Fe2 C22 -80.1(3) . . . . ?
C23 C19 Fe2 C22 40.8(3) . . . . ?
C8 C19 Fe2 C22 154.4(5) . . . . ?
C20 C19 Fe2 C26 41.9(7) . . . . ?
C23 C19 Fe2 C26 162.8(6) . . . . ?
C8 C19 Fe2 C26 -83.5(7) . . . . ?
C20 C19 Fe2 C25 76.3(4) . . . . ?
C23 C19 Fe2 C25 -162.8(4) . . . . ?
C8 C19 Fe2 C25 -49.1(5) . . . . ?
C22 C21 Fe2 C19 -82.5(3) . . . . ?
C20 C21 Fe2 C19 38.1(3) . . . . ?
C22 C21 Fe2 C20 -120.6(4) . . . . ?
C22 C21 Fe2 C28 48.9(7) . . . . ?
C20 C21 Fe2 C28 169.5(5) . . . . ?
C22 C21 Fe2 C24 -170.7(5) . . . . ?
C20 C21 Fe2 C24 -50.1(7) . . . . ?
C22 C21 Fe2 C27 77.0(3) . . . . ?
C20 C21 Fe2 C27 -162.4(3) . . . . ?
C22 C21 Fe2 C23 -38.2(3) . . . . ?
C20 C21 Fe2 C23 82.4(3) . . . . ?
C20 C21 Fe2 C22 120.6(4) . . . . ?
C22 C21 Fe2 C26 118.6(3) . . . . ?
C20 C21 Fe2 C26 -120.8(3) . . . . ?
C22 C21 Fe2 C25 161.7(3) . . . . ?
C20 C21 Fe2 C25 -77.6(4) . . . . ?
C21 C20 Fe2 C19 -119.3(4) . . . . ?
C19 C20 Fe2 C21 119.3(4) . . . . ?
C21 C20 Fe2 C28 -168.4(6) . . . . ?
C19 C20 Fe2 C28 -49.0(7) . . . . ?
C21 C20 Fe2 C24 159.7(3) . . . . ?
C19 C20 Fe2 C24 -81.0(4) . . . . ?
C21 C20 Fe2 C27 41.0(7) . . . . ?
C19 C20 Fe2 C27 160.4(5) . . . . ?
C21 C20 Fe2 C23 -82.3(3) . . . . ?
C19 C20 Fe2 C23 37.1(3) . . . . ?
C21 C20 Fe2 C22 -36.4(3) . . . . ?
C19 C20 Fe2 C22 83.0(3) . . . . ?
C21 C20 Fe2 C26 76.8(4) . . . . ?
C19 C20 Fe2 C26 -163.9(3) . . . . ?
C21 C20 Fe2 C25 119.3(3) . . . . ?
C19 C20 Fe2 C25 -121.4(3) . . . . ?
C24 C28 Fe2 C19 -79.4(4) . . . . ?
C27 C28 Fe2 C19 160.1(3) . . . . ?
C24 C28 Fe2 C21 158.5(5) . . . . ?
C27 C28 Fe2 C21 37.9(7) . . . . ?
C24 C28 Fe2 C20 -42.3(8) . . . . ?
C27 C28 Fe2 C20 -162.8(6) . . . . ?
C27 C28 Fe2 C24 -120.5(4) . . . . ?
C24 C28 Fe2 C27 120.5(4) . . . . ?
C24 C28 Fe2 C23 -121.8(3) . . . . ?
C27 C28 Fe2 C23 117.7(3) . . . . ?
C24 C28 Fe2 C22 -166.0(3) . . . . ?
C27 C28 Fe2 C22 73.4(3) . . . . ?
C24 C28 Fe2 C26 81.4(3) . . . . ?
C27 C28 Fe2 C26 -39.1(3) . . . . ?
C24 C28 Fe2 C25 36.3(3) . . . . ?
C27 C28 Fe2 C25 -84.3(3) . . . . ?
C25 C24 Fe2 C19 -117.9(3) . . . . ?
C28 C24 Fe2 C19 120.9(3) . . . . ?
C25 C24 Fe2 C21 -37.9(7) . . . . ?
C28 C24 Fe2 C21 -159.1(5) . . . . ?
C25 C24 Fe2 C20 -74.3(4) . . . . ?
C28 C24 Fe2 C20 164.4(3) . . . . ?
C25 C24 Fe2 C28 121.2(4) . . . . ?
C25 C24 Fe2 C27 83.8(3) . . . . ?
C28 C24 Fe2 C27 -37.4(3) . . . . ?
C25 C24 Fe2 C23 -161.3(3) . . . . ?
C28 C24 Fe2 C23 77.5(3) . . . . ?
C25 C24 Fe2 C22 161.7(6) . . . . ?
C28 C24 Fe2 C22 40.4(8) . . . . ?
C25 C24 Fe2 C26 40.4(3) . . . . ?
C28 C24 Fe2 C26 -80.9(3) . . . . ?
C28 C24 Fe2 C25 -121.2(4) . . . . ?
C26 C27 Fe2 C19 -169.6(5) . . . . ?
C28 C27 Fe2 C19 -53.6(7) . . . . ?
C26 C27 Fe2 C21 79.2(4) . . . . ?
C28 C27 Fe2 C21 -164.8(3) . . . . ?
C26 C27 Fe2 C20 49.7(7) . . . . ?
C28 C27 Fe2 C20 165.7(5) . . . . ?
C26 C27 Fe2 C28 -116.0(4) . . . . ?
C26 C27 Fe2 C24 -78.8(4) . . . . ?
C28 C27 Fe2 C24 37.2(3) . . . . ?
C26 C27 Fe2 C23 163.0(3) . . . . ?
C28 C27 Fe2 C23 -81.1(4) . . . . ?
C26 C27 Fe2 C22 119.5(3) . . . . ?
C28 C27 Fe2 C22 -124.6(3) . . . . ?
C28 C27 Fe2 C26 116.0(4) . . . . ?
C26 C27 Fe2 C25 -35.9(3) . . . . ?
C28 C27 Fe2 C25 80.1(3) . . . . ?
C22 C23 Fe2 C19 115.9(5) . . . . ?
C19 C23 Fe2 C21 -80.3(3) . . . . ?
C22 C23 Fe2 C21 35.7(3) . . . . ?
C19 C23 Fe2 C20 -37.1(3) . . . . ?
C22 C23 Fe2 C20 78.9(3) . . . . ?
C19 C23 Fe2 C28 122.4(3) . . . . ?
C22 C23 Fe2 C28 -121.6(3) . . . . ?
C19 C23 Fe2 C24 80.0(4) . . . . ?
C22 C23 Fe2 C24 -164.1(3) . . . . ?
C19 C23 Fe2 C27 165.9(3) . . . . ?
C22 C23 Fe2 C27 -78.2(4) . . . . ?
C19 C23 Fe2 C22 -115.9(5) . . . . ?
C19 C23 Fe2 C26 -164.1(5) . . . . ?
C22 C23 Fe2 C26 -48.1(7) . . . . ?
C19 C23 Fe2 C25 44.5(8) . . . . ?
C22 C23 Fe2 C25 160.4(6) . . . . ?
C21 C22 Fe2 C19 81.6(3) . . . . ?
C23 C22 Fe2 C19 -39.5(3) . . . . ?
C23 C22 Fe2 C21 -121.0(4) . . . . ?
C21 C22 Fe2 C20 37.0(3) . . . . ?
C23 C22 Fe2 C20 -84.0(3) . . . . ?
C21 C22 Fe2 C28 -160.4(3) . . . . ?
C23 C22 Fe2 C28 78.6(3) . . . . ?
C21 C22 Fe2 C24 168.5(6) . . . . ?
C23 C22 Fe2 C24 47.5(7) . . . . ?
C21 C22 Fe2 C27 -119.1(3) . . . . ?
C23 C22 Fe2 C27 119.8(3) . . . . ?
C21 C22 Fe2 C23 121.0(4) . . . . ?
C21 C22 Fe2 C26 -78.1(3) . . . . ?
C23 C22 Fe2 C26 160.8(3) . . . . ?
C21 C22 Fe2 C25 -41.7(6) . . . . ?
C23 C22 Fe2 C25 -162.8(5) . . . . ?
C27 C26 Fe2 C19 169.7(5) . . . . ?
C25 C26 Fe2 C19 45.8(7) . . . . ?
C27 C26 Fe2 C21 -117.8(3) . . . . ?
C25 C26 Fe2 C21 118.3(3) . . . . ?
C27 C26 Fe2 C20 -159.0(3) . . . . ?
C25 C26 Fe2 C20 77.1(4) . . . . ?
C27 C26 Fe2 C28 40.2(3) . . . . ?
C25 C26 Fe2 C28 -83.7(3) . . . . ?
C27 C26 Fe2 C24 85.0(3) . . . . ?
C25 C26 Fe2 C24 -38.9(3) . . . . ?
C25 C26 Fe2 C27 -123.9(5) . . . . ?
C27 C26 Fe2 C23 -41.3(8) . . . . ?
C25 C26 Fe2 C23 -165.2(6) . . . . ?
C27 C26 Fe2 C22 -77.2(4) . . . . ?
C25 C26 Fe2 C22 158.9(3) . . . . ?
C27 C26 Fe2 C25 123.9(5) . . . . ?
C24 C25 Fe2 C19 81.3(4) . . . . ?
C26 C25 Fe2 C19 -162.6(3) . . . . ?
C24 C25 Fe2 C21 164.2(3) . . . . ?
C26 C25 Fe2 C21 -79.7(4) . . . . ?
C24 C25 Fe2 C20 123.0(3) . . . . ?
C26 C25 Fe2 C20 -120.9(3) . . . . ?
C24 C25 Fe2 C28 -37.1(3) . . . . ?
C26 C25 Fe2 C28 79.0(3) . . . . ?
C26 C25 Fe2 C24 116.1(4) . . . . ?
C24 C25 Fe2 C27 -81.4(3) . . . . ?
C26 C25 Fe2 C27 34.7(3) . . . . ?
C24 C25 Fe2 C23 48.1(8) . . . . ?
C26 C25 Fe2 C23 164.2(6) . . . . ?
C24 C25 Fe2 C22 -166.1(4) . . . . ?
C26 C25 Fe2 C22 -50.0(6) . . . . ?
C24 C25 Fe2 C26 -116.1(4) . . . . ?
C6 C7 S1 C1 -97.5(4) . . . . ?
C8 C7 S1 C1 94.0(4) . . . . ?
C6 C7 S1 Co1 18.6(4) . . . . ?
C8 C7 S1 Co1 -149.9(3) . . . . ?
C2 C1 S1 C7 122.2(3) . . . . ?
B4 C1 S1 C7 -25.3(4) . . . . ?
B5 C1 S1 C7 -102.0(4) . . . . ?
B6 C1 S1 C7 -172.0(3) . . . . ?
B3 C1 S1 C7 51.5(4) . . . . ?
C2 C1 S1 Co1 3.2(3) . . . . ?
B4 C1 S1 Co1 -144.2(3) . . . . ?
B5 C1 S1 Co1 139.0(3) . . . . ?
B6 C1 S1 Co1 69.0(3) . . . . ?
B3 C1 S1 Co1 -67.5(3) . . . . ?
C4 Co1 S1 C7 -26.2(2) . . . . ?
C30 Co1 S1 C7 88.8(2) . . . . ?
C32 Co1 S1 C7 123.6(3) . . . . ?
C31 Co1 S1 C7 73.1(2) . . . . ?
C29 Co1 S1 C7 129.2(2) . . . . ?
C33 Co1 S1 C7 152.1(2) . . . . ?
S2 Co1 S1 C7 -112.58(17) . . . . ?
C4 Co1 S1 C1 86.6(2) . . . . ?
C30 Co1 S1 C1 -158.3(2) . . . . ?
C32 Co1 S1 C1 -123.5(3) . . . . ?
C31 Co1 S1 C1 -174.1(2) . . . . ?
C29 Co1 S1 C1 -117.9(2) . . . . ?
C33 Co1 S1 C1 -95.0(2) . . . . ?
S2 Co1 S1 C1 0.28(17) . . . . ?
C1 C2 S2 Co1 6.1(4) . . . . ?
B6 C2 S2 Co1 -65.8(3) . . . . ?
B7 C2 S2 Co1 -138.5(3) . . . . ?
B8 C2 S2 Co1 145.5(3) . . . . ?
B3 C2 S2 Co1 76.3(3) . . . . ?
C4 Co1 S2 C2 -97.7(2) . . . . ?
C30 Co1 S2 C2 99.9(4) . . . . ?
C32 Co1 S2 C2 154.3(2) . . . . ?
C31 Co1 S2 C2 169.9(3) . . . . ?
C29 Co1 S2 C2 85.2(2) . . . . ?
C33 Co1 S2 C2 114.8(2) . . . . ?
S1 Co1 S2 C2 -3.21(16) . . . . ?
